data_7041170
loop_
_publ_author_name
'Karoui, Hedi'
'Ritchie, Chris'

_publ_section_title
;
 Boronic acid and boronic ester containing polyoxometalates.
;
_journal_issue 47
_journal_name_full 'Dalton transactions (Cambridge, England : 2003)'
_journal_page_first 18838
_journal_page_last 18841
_journal_paper_doi 10.1039/c6dt04197c
_journal_volume 45
_journal_year 2016
_chemical_formula_moiety 'B2 C22 Mn Mo6 N2 O28'
_chemical_formula_sum 'C70 H134 B2 Mn Mo6 N5 O28'
_chemical_formula_weight 2146.01
_space_group_crystal_system monoclinic
_space_group_IT_number 15
_space_group_name_Hall '-I 2ya'
_space_group_name_H-M_alt 'I 1 2/a 1'
_symmetry_space_group_name_Hall '-I 2ya'
_symmetry_space_group_name_H-M 'I 1 2/a 1'
_atom_sites_solution_primary direct
_audit_creation_date 2016-07-27
_audit_creation_method
;
Olex2 1.2-ac21
(compiled 2015.09.16 svn.r134, GUI svn.r4998)
;
_audit_update_record
;
2016-07-28 deposited with the CCDC.
2016-11-11 downloaded from the CCDC.
;
_cell_angle_alpha 90
_cell_angle_beta 94.407(3)
_cell_angle_gamma 90
_cell_formula_units_Z 4
_cell_length_a 24.0713(6)
_cell_length_b 14.3578(5)
_cell_length_c 28.5472(15)
_cell_measurement_reflns_used 10359
_cell_measurement_temperature 130.00(10)
_cell_measurement_theta_max 75.7230
_cell_measurement_theta_min 3.5680
_cell_volume 9837.1(7)
_computing_cell_refinement
;
CrysAlisPro, Agilent Technologies,
Version 1.171.37.35 (release 13-08-2014 CrysAlis171 .NET)
(compiled Aug 13 2014,18:06:01)
;
_computing_data_collection
;
CrysAlisPro, Agilent Technologies,
Version 1.171.37.35 (release 13-08-2014 CrysAlis171 .NET)
(compiled Aug 13 2014,18:06:01)
;
_computing_data_reduction
;
CrysAlisPro, Agilent Technologies,
Version 1.171.37.35 (release 13-08-2014 CrysAlis171 .NET)
(compiled Aug 13 2014,18:06:01)
;
_computing_molecular_graphics 'Olex2 (Dolomanov et al., 2009)'
_computing_publication_material 'Olex2 (Dolomanov et al., 2009)'
_computing_structure_refinement 'ShelXL (Sheldrick, 2008)'
_computing_structure_solution 'ShelXT (Sheldrick, 2015)'
_diffrn_ambient_environment air
_diffrn_ambient_temperature 130.00(10)
_diffrn_detector 'CCD plate'
_diffrn_detector_area_resol_mean 10.2273
_diffrn_detector_type Atlas
_diffrn_measured_fraction_theta_full 1.000
_diffrn_measured_fraction_theta_max 0.991
_diffrn_measurement_details
;
#__ type_ start__ end____ width___ exp.time_
  1 omega   37.00   84.00   1.0000   15.0000
omega____ theta____ kappa____ phi______ frames
    -        0.0000   57.0000    0.0000 47

#__ type_ start__ end____ width___ exp.time_
  2 omega  116.00  142.00   1.0000   15.0000
omega____ theta____ kappa____ phi______ frames
    -       59.0000  125.0000   90.0000 26

#__ type_ start__ end____ width___ exp.time_
  3 omega  111.00  150.00   1.0000    5.0000
omega____ theta____ kappa____ phi______ frames
    -      118.0000  178.0000   90.0000 39

#__ type_ start__ end____ width___ exp.time_
  4 omega  119.00  147.00   1.0000    5.0000
omega____ theta____ kappa____ phi______ frames
    -      118.0000  178.0000  120.0000 28

#__ type_ start__ end____ width___ exp.time_
  5 omega  124.00  149.00   1.0000    5.0000
omega____ theta____ kappa____ phi______ frames
    -      118.0000  178.0000  150.0000 25

#__ type_ start__ end____ width___ exp.time_
  6 omega  107.00  136.00   1.0000    5.0000
omega____ theta____ kappa____ phi______ frames
    -      118.0000  178.0000   60.0000 29

#__ type_ start__ end____ width___ exp.time_
  7 omega   64.00   90.00   1.0000    5.0000
omega____ theta____ kappa____ phi______ frames
    -      118.0000  178.0000  150.0000 26

#__ type_ start__ end____ width___ exp.time_
  8 omega   58.00  102.00   1.0000    5.0000
omega____ theta____ kappa____ phi______ frames
    -      118.0000  178.0000   90.0000 44

#__ type_ start__ end____ width___ exp.time_
  9 omega   58.00   94.00   1.0000    5.0000
omega____ theta____ kappa____ phi______ frames
    -      118.0000  178.0000   30.0000 36

#__ type_ start__ end____ width___ exp.time_
 10 omega  100.00  144.00   1.0000    5.0000
omega____ theta____ kappa____ phi______ frames
    -      118.0000  111.0000  -90.0000 44

#__ type_ start__ end____ width___ exp.time_
 11 omega  101.00  177.00   1.0000    5.0000
omega____ theta____ kappa____ phi______ frames
    -      118.0000  111.0000 -120.0000 76

#__ type_ start__ end____ width___ exp.time_
 12 omega  117.00  143.00   1.0000   15.0000
omega____ theta____ kappa____ phi______ frames
    -       59.0000  125.0000 -180.0000 26

#__ type_ start__ end____ width___ exp.time_
 13 omega   95.00  125.00   1.0000   15.0000
omega____ theta____ kappa____ phi______ frames
    -       59.0000  125.0000 -150.0000 30

#__ type_ start__ end____ width___ exp.time_
 14 omega  113.00  150.00   1.0000    5.0000
omega____ theta____ kappa____ phi______ frames
    -      118.0000  178.0000 -120.0000 37

#__ type_ start__ end____ width___ exp.time_
 15 omega  110.00  135.00   1.0000    5.0000
omega____ theta____ kappa____ phi______ frames
    -      118.0000  178.0000 -180.0000 25

#__ type_ start__ end____ width___ exp.time_
 16 omega   57.00   98.00   1.0000    5.0000
omega____ theta____ kappa____ phi______ frames
    -      118.0000  178.0000 -120.0000 41

#__ type_ start__ end____ width___ exp.time_
 17 omega   58.00  105.00   1.0000    5.0000
omega____ theta____ kappa____ phi______ frames
    -      118.0000  178.0000  -90.0000 47

#__ type_ start__ end____ width___ exp.time_
 18 omega   60.00   94.00   1.0000    5.0000
omega____ theta____ kappa____ phi______ frames
    -      118.0000  178.0000 -180.0000 34

#__ type_ start__ end____ width___ exp.time_
 19 omega  113.00  173.00   1.0000    5.0000
omega____ theta____ kappa____ phi______ frames
    -      118.0000   37.0000   30.0000 60

#__ type_ start__ end____ width___ exp.time_
 20 omega  153.00  178.00   1.0000    5.0000
omega____ theta____ kappa____ phi______ frames
    -      118.0000   25.0000  -60.0000 25

#__ type_ start__ end____ width___ exp.time_
 21 omega  124.00  177.00   1.0000    5.0000
omega____ theta____ kappa____ phi______ frames
    -      118.0000   25.0000 -120.0000 53

#__ type_ start__ end____ width___ exp.time_
 22 omega  120.00  146.00   1.0000    5.0000
omega____ theta____ kappa____ phi______ frames
    -      118.0000   37.0000 -150.0000 26

#__ type_ start__ end____ width___ exp.time_
 23 omega   98.00  149.00   1.0000    5.0000
omega____ theta____ kappa____ phi______ frames
    -      118.0000  -12.0000  -60.0000 51

#__ type_ start__ end____ width___ exp.time_
 24 omega  115.00  158.00   1.0000    5.0000
omega____ theta____ kappa____ phi______ frames
    -      118.0000  -12.0000    0.0000 43

#__ type_ start__ end____ width___ exp.time_
 25 omega  130.00  156.00   1.0000    5.0000
omega____ theta____ kappa____ phi______ frames
    -      118.0000   25.0000   30.0000 26

#__ type_ start__ end____ width___ exp.time_
 26 omega  126.00  175.00   1.0000    5.0000
omega____ theta____ kappa____ phi______ frames
    -      118.0000   50.0000   90.0000 49

#__ type_ start__ end____ width___ exp.time_
 27 omega  102.00  176.00   1.0000    5.0000
omega____ theta____ kappa____ phi______ frames
    -      118.0000   25.0000    0.0000 74

#__ type_ start__ end____ width___ exp.time_
 28 omega  110.00  148.00   1.0000    5.0000
omega____ theta____ kappa____ phi______ frames
    -      118.0000  -77.0000   30.0000 38

#__ type_ start__ end____ width___ exp.time_
 29 omega  124.00  150.00   1.0000    5.0000
omega____ theta____ kappa____ phi______ frames
    -      118.0000  -77.0000   60.0000 26

#__ type_ start__ end____ width___ exp.time_
 30 omega  106.00  132.00   1.0000    5.0000
omega____ theta____ kappa____ phi______ frames
    -      118.0000  -63.0000   90.0000 26

#__ type_ start__ end____ width___ exp.time_
 31 omega   91.00  127.00   1.0000    5.0000
omega____ theta____ kappa____ phi______ frames
    -      118.0000  -77.0000  150.0000 36

#__ type_ start__ end____ width___ exp.time_
 32 omega   74.00  114.00   1.0000    5.0000
omega____ theta____ kappa____ phi______ frames
    -      118.0000 -111.0000   60.0000 40

#__ type_ start__ end____ width___ exp.time_
 33 omega   79.00  108.00   1.0000    5.0000
omega____ theta____ kappa____ phi______ frames
    -      118.0000 -111.0000   30.0000 29

#__ type_ start__ end____ width___ exp.time_
 34 omega   69.00  113.00   1.0000    5.0000
omega____ theta____ kappa____ phi______ frames
    -      118.0000 -111.0000  -60.0000 44

#__ type_ start__ end____ width___ exp.time_
 35 omega  117.00  143.00   1.0000    5.0000
omega____ theta____ kappa____ phi______ frames
    -      118.0000  -91.0000  -90.0000 26

#__ type_ start__ end____ width___ exp.time_
 36 omega  128.00  155.00   1.0000    5.0000
omega____ theta____ kappa____ phi______ frames
    -      118.0000  -77.0000  -60.0000 27

#__ type_ start__ end____ width___ exp.time_
 37 omega  121.00  161.00   1.0000    5.0000
omega____ theta____ kappa____ phi______ frames
    -      118.0000  -91.0000 -150.0000 40

#__ type_ start__ end____ width___ exp.time_
 38 omega   76.00  102.00   1.0000    5.0000
omega____ theta____ kappa____ phi______ frames
    -      118.0000   25.0000  -60.0000 26

#__ type_ start__ end____ width___ exp.time_
 39 omega   64.00  102.00   1.0000    5.0000
omega____ theta____ kappa____ phi______ frames
    -      118.0000   25.0000 -120.0000 38

#__ type_ start__ end____ width___ exp.time_
 40 omega   59.00   91.00   1.0000    5.0000
omega____ theta____ kappa____ phi______ frames
    -      118.0000  -37.0000 -180.0000 32

#__ type_ start__ end____ width___ exp.time_
 41 omega   71.00   97.00   1.0000    5.0000
omega____ theta____ kappa____ phi______ frames
    -      118.0000  -54.0000 -150.9981 26

#__ type_ start__ end____ width___ exp.time_
 42 omega   67.00   92.00   1.0000    5.0000
omega____ theta____ kappa____ phi______ frames
    -      118.0000  -37.0000 -150.0000 25

#__ type_ start__ end____ width___ exp.time_
 43 omega   63.00   93.00   1.0000    5.0000
omega____ theta____ kappa____ phi______ frames
    -      118.0000  -50.0000 -150.0000 30

#__ type_ start__ end____ width___ exp.time_
 44 omega   73.00   99.00   1.0000    5.0000
omega____ theta____ kappa____ phi______ frames
    -      118.0000  -63.0000  -90.0000 26

#__ type_ start__ end____ width___ exp.time_
 45 omega   73.00  116.00   1.0000    5.0000
omega____ theta____ kappa____ phi______ frames
    -      118.0000 -111.0000 -150.0000 43

#__ type_ start__ end____ width___ exp.time_
 46 omega   73.00  116.00   1.0000    5.0000
omega____ theta____ kappa____ phi______ frames
    -      118.0000 -111.0000 -180.0000 43

#__ type_ start__ end____ width___ exp.time_
 47 omega   56.00   82.00   1.0000   15.0000
omega____ theta____ kappa____ phi______ frames
    -       59.0000  -57.0000 -180.0000 26

#__ type_ start__ end____ width___ exp.time_
 48 omega   29.00  121.00   1.0000   15.0000
omega____ theta____ kappa____ phi______ frames
    -       59.0000 -125.0000 -180.0000 92

#__ type_ start__ end____ width___ exp.time_
 49 omega   57.00  114.00   1.0000    5.0000
omega____ theta____ kappa____ phi______ frames
    -      118.0000 -111.0000 -120.0000 57

#__ type_ start__ end____ width___ exp.time_
 50 omega   66.00  116.00   1.0000    5.0000
omega____ theta____ kappa____ phi______ frames
    -      118.0000 -111.0000    0.0000 50

#__ type_ start__ end____ width___ exp.time_
 51 omega   66.00  116.00   1.0000    5.0000
omega____ theta____ kappa____ phi______ frames
    -      118.0000 -111.0000   90.0000 50

#__ type_ start__ end____ width___ exp.time_
 52 omega   73.00   98.00   1.0000    5.0000
omega____ theta____ kappa____ phi______ frames
    -      118.0000  -63.0000  150.0000 25

#__ type_ start__ end____ width___ exp.time_
 53 omega   65.00   90.00   1.0000    5.0000
omega____ theta____ kappa____ phi______ frames
    -      118.0000  -25.0000  120.0000 25

#__ type_ start__ end____ width___ exp.time_
 54 omega   57.00   93.00   1.0000    5.0000
omega____ theta____ kappa____ phi______ frames
    -      118.0000  -50.0000   60.0000 36

#__ type_ start__ end____ width___ exp.time_
 55 omega   47.00   73.00   1.0000    5.0000
omega____ theta____ kappa____ phi______ frames
    -      118.0000  -77.0000   30.0000 26

#__ type_ start__ end____ width___ exp.time_
 56 omega   39.00   64.00   1.0000    5.0000
omega____ theta____ kappa____ phi______ frames
    -      118.0000  -37.0000   90.0000 25

#__ type_ start__ end____ width___ exp.time_
 57 omega   36.00   62.00   1.0000    5.0000
omega____ theta____ kappa____ phi______ frames
    -      118.0000  -25.0000  120.0000 26

#__ type_ start__ end____ width___ exp.time_
 58 omega   36.00   95.00   1.0000    5.0000
omega____ theta____ kappa____ phi______ frames
    -      118.0000  -50.0000  120.0000 59

#__ type_ start__ end____ width___ exp.time_
 59 omega   43.00   73.00   1.0000    5.0000
omega____ theta____ kappa____ phi______ frames
    -      118.0000  -25.0000    0.0000 30

#__ type_ start__ end____ width___ exp.time_
 60 omega   58.00   84.00   1.0000    5.0000
omega____ theta____ kappa____ phi______ frames
    -      118.0000  -25.0000  -60.0000 26

#__ type_ start__ end____ width___ exp.time_
 61 omega   37.00   84.00   1.0000    5.0000
omega____ theta____ kappa____ phi______ frames
    -      118.0000  -37.0000    0.0000 47

#__ type_ start__ end____ width___ exp.time_
 62 omega   37.00   63.00   1.0000    5.0000
omega____ theta____ kappa____ phi______ frames
    -      118.0000  -12.0000  -60.0000 26

#__ type_ start__ end____ width___ exp.time_
 63 omega   42.00   81.00   1.0000    5.0000
omega____ theta____ kappa____ phi______ frames
    -      118.0000  -37.0000  -90.0000 39

#__ type_ start__ end____ width___ exp.time_
 64 omega   50.00  102.00   1.0000    5.0000
omega____ theta____ kappa____ phi______ frames
    -      118.0000  -91.0000 -150.0000 52

#__ type_ start__ end____ width___ exp.time_
 65 omega   37.00   62.00   1.0000    5.0000
omega____ theta____ kappa____ phi______ frames
    -      118.0000 -111.0000 -150.0000 25

#__ type_ start__ end____ width___ exp.time_
 66 omega   38.00   81.00   1.0000    5.0000
omega____ theta____ kappa____ phi______ frames
    -      118.0000 -111.0000  -90.0000 43

#__ type_ start__ end____ width___ exp.time_
 67 omega   34.00   59.00   1.0000    5.0000
omega____ theta____ kappa____ phi______ frames
    -      118.0000 -111.0000  -60.0000 25

#__ type_ start__ end____ width___ exp.time_
 68 omega   37.00  105.00   1.0000    5.0000
omega____ theta____ kappa____ phi______ frames
    -      118.0000 -111.0000  -30.0000 68

#__ type_ start__ end____ width___ exp.time_
 69 omega   33.00   58.00   1.0000    5.0000
omega____ theta____ kappa____ phi______ frames
    -      118.0000  -77.0000   60.0000 25

#__ type_ start__ end____ width___ exp.time_
 70 omega   33.00   58.00   1.0000    5.0000
omega____ theta____ kappa____ phi______ frames
    -      118.0000  -63.0000   90.0000 25

#__ type_ start__ end____ width___ exp.time_
 71 omega   43.00   97.00   1.0000    5.0000
omega____ theta____ kappa____ phi______ frames
    -      118.0000 -111.0000  120.0000 54

#__ type_ start__ end____ width___ exp.time_
 72 omega   35.00   94.00   1.0000    5.0000
omega____ theta____ kappa____ phi______ frames
    -      118.0000  -48.0000  -31.9768 59

#__ type_ start__ end____ width___ exp.time_
 73 omega   32.00  113.00   1.0000    5.0000
omega____ theta____ kappa____ phi______ frames
    -      118.0000  -91.0000 -120.0000 81

#__ type_ start__ end____ width___ exp.time_
 74 omega    1.00   26.00   1.0000   15.0000
omega____ theta____ kappa____ phi______ frames
    -        0.0000  -99.0000 -180.0000 25

#__ type_ start__ end____ width___ exp.time_
 75 omega  -25.00   46.00   1.0000   15.0000
omega____ theta____ kappa____ phi______ frames
    -       59.0000  -57.0000 -180.0000 71

#__ type_ start__ end____ width___ exp.time_
 76 omega  -34.00   19.00   1.0000   15.0000
omega____ theta____ kappa____ phi______ frames
    -        0.0000   57.0000    0.0000 53

#__ type_ start__ end____ width___ exp.time_
 77 omega  -27.00   12.00   1.0000   15.0000
omega____ theta____ kappa____ phi______ frames
    -      -59.0000   37.0000   60.0000 39

#__ type_ start__ end____ width___ exp.time_
 78 omega  -49.00   15.00   1.0000   15.0000
omega____ theta____ kappa____ phi______ frames
    -      -59.0000   37.0000  -60.0000 64

#__ type_ start__ end____ width___ exp.time_
 79 omega  -45.00  -20.00   1.0000   15.0000
omega____ theta____ kappa____ phi______ frames
    -        0.0000  139.0000   24.0000 25

#__ type_ start__ end____ width___ exp.time_
 80 omega    1.00   26.00   1.0000   15.0000
omega____ theta____ kappa____ phi______ frames
    -        0.0000  -99.0000   30.0000 25

#__ type_ start__ end____ width___ exp.time_
 81 omega  -60.00  -35.00   1.0000   15.0000
omega____ theta____ kappa____ phi______ frames
    -        0.0000 -178.0000   90.0000 25

#__ type_ start__ end____ width___ exp.time_
 82 omega  -94.00  -66.00   1.0000   15.0000
omega____ theta____ kappa____ phi______ frames
    -        0.0000 -178.0000   90.0000 28

#__ type_ start__ end____ width___ exp.time_
 83 omega -101.00  -73.00   1.0000   15.0000
omega____ theta____ kappa____ phi______ frames
    -      -59.0000 -125.0000  -60.0000 28

#__ type_ start__ end____ width___ exp.time_
 84 omega -140.00  -29.00   1.0000   15.0000
omega____ theta____ kappa____ phi______ frames
    -      -59.0000  -57.0000  -30.0000 111
;
_diffrn_measurement_device 'four-circle diffractometer'
_diffrn_measurement_device_type 'SuperNova, Dual, Cu at zero, Atlas'
_diffrn_measurement_method '\w scans'
_diffrn_orient_matrix_UB_11 -0.0076278000
_diffrn_orient_matrix_UB_12 -0.0102638000
_diffrn_orient_matrix_UB_13 -0.0538486000
_diffrn_orient_matrix_UB_21 -0.0419742000
_diffrn_orient_matrix_UB_22 -0.0794828000
_diffrn_orient_matrix_UB_23 0.0053681000
_diffrn_orient_matrix_UB_31 -0.0479836000
_diffrn_orient_matrix_UB_32 0.0712572000
_diffrn_orient_matrix_UB_33 -0.0016859000
_diffrn_radiation_monochromator mirror
_diffrn_radiation_probe x-ray
_diffrn_radiation_type CuK\a
_diffrn_radiation_wavelength 1.54184
_diffrn_reflns_av_R_equivalents 0.0533
_diffrn_reflns_av_unetI/netI 0.0270
_diffrn_reflns_Laue_measured_fraction_full 1.000
_diffrn_reflns_Laue_measured_fraction_max 0.991
_diffrn_reflns_limit_h_max 26
_diffrn_reflns_limit_h_min -30
_diffrn_reflns_limit_k_max 18
_diffrn_reflns_limit_k_min -17
_diffrn_reflns_limit_l_max 35
_diffrn_reflns_limit_l_min -35
_diffrn_reflns_number 78795
_diffrn_reflns_point_group_measured_fraction_full 1.000
_diffrn_reflns_point_group_measured_fraction_max 0.991
_diffrn_reflns_theta_full 67.684
_diffrn_reflns_theta_max 77.742
_diffrn_reflns_theta_min 3.448
_diffrn_source 'sealed X-ray tube'
_diffrn_source_type 'SuperNova (Cu) X-ray Source'
_exptl_absorpt_coefficient_mu 7.646
_exptl_absorpt_correction_T_max 0.494
_exptl_absorpt_correction_T_min 0.275
_exptl_absorpt_correction_type gaussian
_exptl_absorpt_process_details
;
CrysAlisPro, Agilent Technologies,
Version 1.171.37.35 (release 13-08-2014 CrysAlis171 .NET)
(compiled Aug 13 2014,18:06:01)
Numerical absorption correction based on gaussian integration over
            a multifaceted crystal model
Empirical absorption correction using spherical harmonics,
 implemented in SCALE3 ABSPACK scaling algorithm.
;
_exptl_crystal_colour Orange
_exptl_crystal_density_diffrn 1.449
_exptl_crystal_description plates
_exptl_crystal_F_000 4400
_exptl_crystal_recrystallization_method 'Re-crystallisation from solvent: DMF'
_exptl_crystal_size_max 0.2308
_exptl_crystal_size_mid 0.14
_exptl_crystal_size_min 0.1313
_refine_diff_density_max 0.780
_refine_diff_density_min -1.183
_refine_diff_density_rms 0.102
_refine_ls_extinction_method none
_refine_ls_goodness_of_fit_ref 1.147
_refine_ls_hydrogen_treatment undef
_refine_ls_matrix_type full
_refine_ls_number_parameters 220
_refine_ls_number_reflns 10426
_refine_ls_number_restraints 31
_refine_ls_restrained_S_all 1.926
_refine_ls_R_factor_all 0.0895
_refine_ls_R_factor_gt 0.0742
_refine_ls_shift/su_max 0.003
_refine_ls_shift/su_mean 0.000
_refine_ls_structure_factor_coef Fsqd
_refine_ls_weighting_details 'w=1/[\s^2^(Fo^2^)+(0.1533P)^2^+6.6988P] where P=(Fo^2^+2Fc^2^)/3'
_refine_ls_weighting_scheme calc
_refine_ls_wR_factor_gt 0.2487
_refine_ls_wR_factor_ref 0.2647
_reflns_Friedel_coverage 0.000
_reflns_number_gt 7161
_reflns_number_total 10426
_reflns_threshold_expression 'I > 2\s(I)'
_cod_data_source_file c6dt04197c2.cif
_cod_data_source_block hk-2-170-2-new
_cod_depositor_comments 'Adding full bibliography for 7041170--7041172.cif.'
_cod_database_code 7041170
_chemical_oxdiff_formula 'Mo6 Mn1 O21 C80'
_shelx_space_group_comment
;
The symmetry employed for this shelxl refinement is uniquely defined
by the following loop, which should always be used as a source of
symmetry information in preference to the above space-group names.
They are only intended as comments.
;
_shelx_estimated_absorpt_t_max 0.494
_shelx_estimated_absorpt_t_min 0.275
_reflns_odcompleteness_completeness 99.93
_reflns_odcompleteness_iscentric 1
_reflns_odcompleteness_theta 66.97
_olex2_refinement_description
;
1. Restrained distances
 C11'-C8'
 1.4 with sigma of 0.02
 C8'-C9'
 1.4 with sigma of 0.02
 C9'-C10'
 1.4 with sigma of 0.02
 C10'-C6'
 1.4 with sigma of 0.02
 C6'-C7'
 1.4 with sigma of 0.02
 C8-C7
 1.39 with sigma of 0.02
 C10-C8
 1.39 with sigma of 0.02
 C6-C9
 1.39 with sigma of 0.02
 C9-C7
 1.39 with sigma of 0.02
 C10-C11
 1.39 with sigma of 0.02
 C6-C11
 1.39 with sigma of 0.02
 C11-B1
 1.55 with sigma of 0.02
 C7'-B1'
 1.55 with sigma of 0.02
 C5-C6
 1.5 with sigma of 0.02
 C5'-C6
 1.5 with sigma of 0.02
 N1'-C5
 1.25 with sigma of 0.02
 N1-C5'
 1.25 with sigma of 0.02
 O12-C3
 1.5 with sigma of 0.02
 O12-C3'
 1.5 with sigma of 0.02
 C3-C4
 1.5 with sigma of 0.02
 C1'-C4
 1.5 with sigma of 0.02
 C2-C4
 1.5 with sigma of 0.02
 C1-C4'
 1.5 with sigma of 0.02
 C2'-C4'
 1.5 with sigma of 0.02
 C4'-C3'
 1.5 with sigma of 0.02
 C3-O12
 1.5 with sigma of 0.02
 C8'-C7'
 2.5 with sigma of 0.04
 C11'-C6'
 2.5 with sigma of 0.04
 C6'-C9'
 2.5 with sigma of 0.04
 C3-N1
 2.5 with sigma of 0.04
 N1'-C1
 2.5 with sigma of 0.04
2. Uiso/Uaniso restraints and constraints
Uiso(B1') = Uiso(B1)
Uiso(O14') = Uiso(O13') = Uiso(O13) = Uiso(O14)
Uiso(N1) = Uiso(N1') = Uiso(C5) = Uiso(C5')
Uiso(C6) = Uiso(C6') = Uiso(C11) = Uiso(C10') = Uiso(C10) = Uiso(C9') =
Uiso(C9) = Uiso(C8') = Uiso(C8) = Uiso(C7) = Uiso(C7') = Uiso(C11')
Uiso(B1') = Uiso(B1)
Uiso(O14') = Uiso(O13') = Uiso(O14) = Uiso(O13)
3. Others
 Fixed Sof: O13(0.5) O14(0.5) N1'(0.5) C4'(0.5) C1(0.5) C5(0.5) C6(0.5)
 C11(0.5) C10(0.5) C9(0.5) C8(0.5) C7(0.5) C3'(0.5) C2'(0.5) B1(0.5) O13'(0.5)
 O14'(0.5) N1(0.5) C2(0.5) C3(0.5) C4(0.5) C5'(0.5) C7'(0.5) C8'(0.5) C9'(0.5)
 C10'(0.5) C11'(0.5) C6'(0.5) C1'(0.5) B1'(0.5)
4.a Fitted hexagon refined as free rotating group:
 C6(C11,C10,C9,C8,C7), C7'(C8',C9',C10',C11',C6')
;
_shelx_shelxl_version_number 2014/7
_olex2_date_sample_data_collection 2015-04-17
_olex2_submission_special_instructions 'No special instructions were received'

loop_
_space_group_symop_operation_xyz
'x, y, z'
'-x+1/2, y, -z'
'x+1/2, y+1/2, z+1/2'
'-x+1, y+1/2, -z+1/2'
'-x, -y, -z'
'x-1/2, -y, z'
'-x+1/2, -y+1/2, -z+1/2'
'x, -y+1/2, z+1/2'

loop_
_atom_site_label
_atom_site_type_symbol
_atom_site_fract_x
_atom_site_fract_y
_atom_site_fract_z
_atom_site_U_iso_or_equiv
_atom_site_adp_type
_atom_site_occupancy
_atom_site_site_symmetry_order
_atom_site_calc_flag
_atom_site_refinement_flags_posn
_atom_site_refinement_flags_adp
_atom_site_refinement_flags_occupancy
_atom_site_disorder_assembly
_atom_site_disorder_group
Mo1 Mo 0.61164(2) 0.77716(4) 0.23918(2) 0.0822(2) Uani 1 1 d . . . . .
Mo2 Mo 0.68652(2) 0.86611(6) 0.33239(3) 0.1044(3) Uani 1 1 d . . . . .
Mo3 Mo 0.82537(2) 0.84114(5) 0.34249(2) 0.0988(2) Uani 1 1 d . . . . .
Mn1 Mn 0.7500 0.7500 0.2500 0.0623(3) Uani 1 2 d S T P . .
O1 O 0.62798(18) 0.6653(3) 0.20836(18) 0.0884(12) Uani 1 1 d . . . . .
O2 O 0.5739(2) 0.8346(5) 0.1962(2) 0.1119(18) Uani 1 1 d . . . . .
O3 O 0.5643(2) 0.7351(4) 0.2748(2) 0.1043(15) Uani 1 1 d . . . . .
O4 O 0.64221(18) 0.8803(3) 0.27464(18) 0.0882(12) Uani 1 1 d . . . . .
O5 O 0.68763(17) 0.7264(3) 0.28976(16) 0.0764(10) Uani 1 1 d . . . . .
O6 O 0.6920(3) 0.9771(6) 0.3489(3) 0.179(4) Uani 1 1 d . . . . .
O7 O 0.6394(2) 0.8280(8) 0.3677(2) 0.165(4) Uani 1 1 d . . . . .
O8 O 0.7530(2) 0.8122(5) 0.36279(18) 0.1045(16) Uani 1 1 d . . . . .
O9 O 0.8343(3) 0.9538(5) 0.3570(3) 0.147(3) Uani 1 1 d . . . . .
O10 O 0.8650(3) 0.7827(6) 0.3852(2) 0.144(3) Uani 1 1 d . . . . .
O11 O 0.80707(18) 0.7038(3) 0.29892(16) 0.0801(10) Uani 1 1 d . . . . .
O12 O 0.74292(17) 0.6265(3) 0.21894(18) 0.0814(11) Uani 1 1 d D . . . .
O13 O 0.7046(9) 0.4052(15) 0.4863(8) 0.191(4) Uiso 0.5 1 d . . . A 1
O14 O 0.7260(10) 0.5214(15) 0.4321(7) 0.191(4) Uiso 0.5 1 d . . . A 1
N1' N 0.7305(6) 0.5058(9) 0.3401(5) 0.099(2) Uiso 0.5 1 d D . . A 1
C4' C 0.7400(5) 0.5811(9) 0.3097(5) 0.073(3) Uiso 0.5 1 d D . . A 1
C1 C 0.6902(5) 0.6477(9) 0.3201(5) 0.071(3) Uiso 0.5 1 d D . . A 1
C5 C 0.7347(7) 0.4218(10) 0.3282(6) 0.099(2) Uiso 0.5 1 d D . . A 1
C6 C 0.7275(11) 0.3441(10) 0.3607(7) 0.156(3) Uiso 0.5 1 d D . . A 1
C11 C 0.7151(11) 0.3403(10) 0.4074(7) 0.156(3) Uiso 0.5 1 d DG . . A 1
C10 C 0.6995(9) 0.2563(14) 0.4267(5) 0.156(3) Uiso 0.5 1 d DG . . A 1
C9 C 0.6962(8) 0.1762(10) 0.3993(7) 0.156(3) Uiso 0.5 1 d DG . . A 1
C8 C 0.7085(8) 0.1800(11) 0.3526(7) 0.156(3) Uiso 0.5 1 d DG . . A 1
C7 C 0.7242(9) 0.2640(14) 0.3333(5) 0.156(3) Uiso 0.5 1 d DG . . A 1
C3' C 0.7347(6) 0.5520(9) 0.2576(5) 0.080(4) Uiso 0.5 1 d D . . A 1
C2' C 0.7936(6) 0.6249(11) 0.3272(6) 0.077(4) Uiso 0.5 1 d D . . A 1
B1 B 0.7170(13) 0.4238(17) 0.4410(9) 0.134(5) Uiso 0.5 1 d D . . A 1
O13' O 0.7348(9) 0.3065(14) 0.2640(8) 0.191(4) Uiso 0.5 1 d . . . A -1
O14' O 0.7662(9) 0.1589(16) 0.2868(8) 0.191(4) Uiso 0.5 1 d . . . A -1
N1 N 0.7292(6) 0.4704(10) 0.3115(4) 0.099(2) Uiso 0.5 1 d D . . A -1
C2 C 0.7924(6) 0.6060(11) 0.3153(6) 0.079(4) Uiso 0.5 1 d D . . A -1
C3 C 0.7398(6) 0.5421(8) 0.2410(5) 0.075(3) Uiso 0.5 1 d D . . A -1
C4 C 0.7373(5) 0.5673(9) 0.2923(5) 0.077(3) Uiso 0.5 1 d D . . A -1
C5' C 0.7263(7) 0.4483(10) 0.3531(5) 0.099(2) Uiso 0.5 1 d D . . A -1
C7' C 0.7373(9) 0.2607(15) 0.3539(5) 0.156(3) Uiso 0.5 1 d D . . A -1
C8' C 0.7352(8) 0.1832(11) 0.3829(7) 0.156(3) Uiso 0.5 1 d DG . . A -1
C9' C 0.7208(8) 0.1935(12) 0.4289(6) 0.156(3) Uiso 0.5 1 d DG . . A -1
C10' C 0.7085(9) 0.2813(15) 0.4458(5) 0.156(3) Uiso 0.5 1 d DG . . A -1
C11' C 0.7105(11) 0.3588(11) 0.4168(8) 0.156(3) Uiso 0.5 1 d DG . . A -1
C6' C 0.7249(11) 0.3485(12) 0.3709(7) 0.156(3) Uiso 0.5 1 d DG . . A -1
C1' C 0.6864(6) 0.6236(11) 0.3051(6) 0.085(4) Uiso 0.5 1 d D . . A -1
B1' B 0.7504(13) 0.246(2) 0.3025(7) 0.134(5) Uiso 0.5 1 d D . . A -1

loop_
_atom_site_aniso_label
_atom_site_aniso_U_11
_atom_site_aniso_U_22
_atom_site_aniso_U_33
_atom_site_aniso_U_23
_atom_site_aniso_U_13
_atom_site_aniso_U_12
Mo1 0.0585(3) 0.0862(4) 0.1021(4) -0.0111(3) 0.0063(2) 0.0039(2)
Mo2 0.0712(3) 0.1299(6) 0.1121(5) -0.0468(4) 0.0064(3) 0.0156(3)
Mo3 0.0685(3) 0.1240(5) 0.1027(4) -0.0397(4) -0.0010(3) -0.0010(3)
Mn1 0.0551(6) 0.0545(6) 0.0774(7) -0.0084(5) 0.0063(5) 0.0007(4)
O1 0.067(2) 0.088(3) 0.110(3) -0.017(2) 0.007(2) -0.013(2)
O2 0.074(3) 0.144(5) 0.117(4) 0.005(3) 0.006(3) 0.028(3)
O3 0.066(3) 0.115(4) 0.132(4) -0.006(3) 0.016(3) -0.001(2)
O4 0.066(2) 0.082(3) 0.117(3) -0.024(2) 0.005(2) 0.0061(19)
O5 0.065(2) 0.075(2) 0.089(3) 0.008(2) 0.0033(19) 0.0003(17)
O6 0.102(4) 0.174(7) 0.254(9) -0.135(7) -0.032(5) 0.049(4)
O7 0.075(3) 0.321(11) 0.102(4) -0.014(6) 0.025(3) 0.016(5)
O8 0.079(3) 0.148(5) 0.087(3) -0.032(3) 0.007(2) 0.008(3)
O9 0.102(4) 0.156(6) 0.183(6) -0.091(5) 0.010(4) -0.020(4)
O10 0.078(3) 0.248(9) 0.102(4) -0.032(5) -0.009(3) 0.009(4)
O11 0.070(2) 0.079(2) 0.092(3) 0.003(2) 0.010(2) 0.0014(18)
O12 0.068(2) 0.063(2) 0.113(3) -0.007(2) 0.008(2) 0.0015(17)

loop_
_atom_type_symbol
_atom_type_description
_atom_type_scat_dispersion_real
_atom_type_scat_dispersion_imag
_atom_type_scat_source
Mo Mo -0.0483 2.7339 'International Tables Vol C Tables 4.2.6.8 and 6.1.1.4'
O O 0.0492 0.0322 'International Tables Vol C Tables 4.2.6.8 and 6.1.1.4'
Mn Mn -0.5299 2.8052 'International Tables Vol C Tables 4.2.6.8 and 6.1.1.4'
C C 0.0181 0.0091 'International Tables Vol C Tables 4.2.6.8 and 6.1.1.4'
N N 0.0311 0.0180 'International Tables Vol C Tables 4.2.6.8 and 6.1.1.4'
B B 0.0090 0.0039 'International Tables Vol C Tables 4.2.6.8 and 6.1.1.4'
H H 0.0000 0.0000 'International Tables Vol C Tables 4.2.6.8 and 6.1.1.4'

loop_
_exptl_crystal_face_index_h
_exptl_crystal_face_index_k
_exptl_crystal_face_index_l
_exptl_crystal_face_perp_dist
_exptl_oxdiff_crystal_face_indexfrac_h
_exptl_oxdiff_crystal_face_indexfrac_k
_exptl_oxdiff_crystal_face_indexfrac_l
_exptl_oxdiff_crystal_face_x
_exptl_oxdiff_crystal_face_y
_exptl_oxdiff_crystal_face_z
-1 1 -18 0.0769 -0.6633 0.7376 -18.3366 0.9849 -0.1292 0.1153
12 -6 -2 0.0957 11.6882 -6.1679 -1.8461 0.0736 -0.0103 -0.9972
0 0 19 0.0541 -0.4461 -0.1518 18.5009 -0.9913 0.1301 -0.0206
-8 8 0 0.0463 -8.4842 7.8233 0.3684 -0.0354 -0.2637 0.9639
-14 -4 1 0.0740 -14.3210 -3.7108 0.5509 0.1177 0.8990 0.4218
8 -8 0 0.0845 8.3824 -7.8624 -0.3645 0.0364 0.2711 -0.9619
14 4 -1 0.1308 14.3723 3.6391 -0.5532 -0.1172 -0.8955 -0.4294

loop_
_geom_angle_atom_site_label_1
_geom_angle_atom_site_label_2
_geom_angle_atom_site_label_3
_geom_angle
_geom_angle_site_symmetry_1
_geom_angle_site_symmetry_3
O1 Mo1 O4 145.25(18) . .
O1 Mo1 O5 80.94(19) . .
O1 Mo1 O11 70.70(17) . 7_665
O2 Mo1 O1 101.4(3) . .
O2 Mo1 O3 105.2(3) . .
O2 Mo1 O4 99.8(3) . .
O2 Mo1 O5 161.2(2) . .
O2 Mo1 O11 91.6(2) . 7_665
O3 Mo1 O1 98.7(2) . .
O3 Mo1 O4 102.0(3) . .
O3 Mo1 O5 92.7(2) . .
O3 Mo1 O11 161.8(2) . 7_665
O4 Mo1 O5 70.46(17) . .
O4 Mo1 O11 81.54(19) . 7_665
O11 Mo1 O5 71.45(16) 7_665 .
O4 Mo2 O5 70.75(16) . .
O4 Mo2 O8 145.6(2) . .
O4 Mo2 O12 80.65(19) . 7_665
O6 Mo2 O4 99.7(3) . .
O6 Mo2 O5 164.0(4) . .
O6 Mo2 O7 100.7(5) . .
O6 Mo2 O8 102.3(3) . .
O6 Mo2 O12 95.1(4) . 7_665
O7 Mo2 O4 101.3(3) . .
O7 Mo2 O5 93.9(4) . .
O7 Mo2 O8 100.2(3) . .
O7 Mo2 O12 163.4(4) . 7_665
O8 Mo2 O5 81.2(2) . .
O8 Mo2 O12 71.4(2) . 7_665
O12 Mo2 O5 71.02(14) 7_665 .
O1 Mo3 O8 145.1(2) 7_665 .
O1 Mo3 O11 69.78(17) 7_665 .
O1 Mo3 O12 81.99(19) 7_665 7_665
O8 Mo3 O11 80.9(2) . .
O8 Mo3 O12 70.8(2) . 7_665
O9 Mo3 O1 99.4(3) . 7_665
O9 Mo3 O8 103.6(3) . .
O9 Mo3 O10 104.0(4) . .
O9 Mo3 O11 162.2(3) . .
O9 Mo3 O12 93.6(3) . 7_665
O10 Mo3 O1 101.0(3) . 7_665
O10 Mo3 O8 98.5(3) . .
O10 Mo3 O11 92.1(3) . .
O10 Mo3 O12 161.2(3) . 7_665
O11 Mo3 O12 71.36(15) . 7_665
O5 Mn1 O5 180.0 7_665 .
O5 Mn1 O11 86.94(18) . 7_665
O5 Mn1 O11 93.06(18) . .
O5 Mn1 O11 93.06(18) 7_665 7_665
O5 Mn1 O11 86.94(18) 7_665 .
O5 Mn1 O12 93.46(18) 7_665 7_665
O5 Mn1 O12 86.54(18) 7_665 .
O5 Mn1 O12 93.46(18) . .
O5 Mn1 O12 86.54(18) . 7_665
O11 Mn1 O11 180.0 7_665 .
O12 Mn1 O11 87.33(19) 7_665 .
O12 Mn1 O11 92.67(19) 7_665 7_665
O12 Mn1 O11 87.33(19) . 7_665
O12 Mn1 O11 92.67(19) . .
O12 Mn1 O12 180.0 7_665 .
Mo1 O1 Mo3 123.5(2) . 7_665
Mo2 O4 Mo1 123.0(3) . .
Mo2 O5 Mo1 90.80(14) . .
Mn1 O5 Mo1 100.53(18) . .
Mn1 O5 Mo2 100.96(17) . .
C1 O5 Mo1 127.9(6) . .
C1 O5 Mo2 111.4(6) . .
C1 O5 Mn1 119.1(5) . .
C1 O5 C1' 21.0(7) . .
C1' O5 Mo1 116.1(6) . .
C1' O5 Mo2 132.0(7) . .
C1' O5 Mn1 111.1(6) . .
Mo3 O8 Mo2 121.2(3) . .
Mo1 O11 Mo3 91.06(15) 7_665 .
Mn1 O11 Mo1 101.08(19) . 7_665
Mn1 O11 Mo3 100.47(18) . .
C2' O11 Mo1 126.0(7) . 7_665
C2' O11 Mo3 113.8(7) . .
C2' O11 Mn1 118.7(6) . .
C2' O11 C2 16.5(8) . .
C2 O11 Mo1 118.2(6) . 7_665
C2 O11 Mo3 130.2(7) . .
C2 O11 Mn1 110.9(6) . .
Mo2 O12 Mo3 91.35(18) 7_665 7_665
Mn1 O12 Mo2 101.48(17) . 7_665
Mn1 O12 Mo3 100.82(17) . 7_665
C3' O12 Mo2 127.8(6) . 7_665
C3' O12 Mo3 122.9(6) . 7_665
C3' O12 Mn1 107.9(6) . .
C3 O12 Mo2 113.5(7) . 7_665
C3 O12 Mo3 117.2(6) . 7_665
C3 O12 Mn1 126.2(7) . .
C3 O12 C3' 18.9(7) . .
C4' N1' C4 18.2(6) . .
C5 N1' C4' 123.0(14) . .
C5 N1' C4 105.9(13) . .
N1 N1' C4' 83.0(14) . .
N1 N1' C5 42.4(10) . .
N1 N1' C4 65.0(13) . .
C5' N1' C4' 165.1(18) . .
C5' N1' C5 42.0(12) . .
C5' N1' N1 82.5(14) . .
C5' N1' C4 147.4(17) . .
N1' C4' C1 100.7(10) . .
N1' C4' C3' 112.3(11) . .
N1' C4' C2' 107.2(11) . .
N1' C4' N1 36.2(7) . .
N1' C4' C3 113.0(10) . .
N1' C4' C1' 101.2(11) . .
C1 C4' N1 117.7(10) . .
C1 C4' C3 113.6(9) . .
C3' C4' C1 109.7(11) . .
C3' C4' N1 76.2(8) . .
C3' C4' C3 4.5(8) . .
C2' C4' C1 109.4(11) . .
C2' C4' C3' 116.3(11) . .
C2' C4' N1 123.1(11) . .
C2' C4' C3 112.1(10) . .
N1 C4' C3 76.8(7) . .
C2 C4' N1' 109.6(12) . .
C2 C4' C1 123.4(12) . .
C2 C4' C3' 101.4(12) . .
C2 C4' C2' 16.3(10) . .
C2 C4' N1 115.0(12) . .
C2 C4' C3 97.1(11) . .
C2 C4' C1' 138.7(14) . .
C4 C4' N1' 106(3) . .
C4 C4' C1 111(2) . .
C4 C4' C3' 6(2) . .
C4 C4' C2' 121(2) . .
C4 C4' N1 70(2) . .
C4 C4' C2 105(2) . .
C4 C4' C3 9(2) . .
C4 C4' C1' 92(2) . .
C1' C4' C1 20.3(7) . .
C1' C4' C3' 91.2(11) . .
C1' C4' C2' 127.3(13) . .
C1' C4' N1 106.1(11) . .
C1' C4' C3 95.3(10) . .
O5 C1 C4' 111.5(10) . .
O5 C1 C4 103.6(9) . .
C4' C1 C4 15.7(6) . .
C1' C1 O5 92(3) . .
C1' C1 C4' 64(2) . .
C1' C1 C4 49(2) . .
N1' C5 C6 122.8(16) . .
N1' C5 C6' 113.3(16) . .
C6 C5 C6' 9.5(13) . .
N1 C5 N1' 49.7(12) . .
N1 C5 C6 163(2) . .
N1 C5 C6' 157(2) . .
C5' C5 N1' 46.5(12) . .
C5' C5 C6 76.3(15) . .
C5' C5 N1 93.7(18) . .
C5' C5 C6' 66.9(16) . .
C5 C6 C5' 32.8(8) . .
C5 C6 C11' 123.3(14) . .
C11 C6 C5 132.8(15) . .
C11 C6 C7 120.0 . .
C11 C6 C5' 100.0(14) . .
C11 C6 C11' 9.5(9) . .
C7 C6 C5 106.2(15) . .
C7 C6 C5' 137.7(15) . .
C7 C6 C11' 128.8(10) . .
C5' C6 C11' 90.5(12) . .
C7' C6 C5 127.1(19) . .
C7' C6 C11 99.7(10) . .
C7' C6 C7 27.8(13) . .
C7' C6 C5' 159(2) . .
C7' C6 C11' 109.2(15) . .
C6 C11 B1 124.8(18) . .
C6 C11 C7' 37.4(8) . .
C6 C11 C10' 145.0(11) . .
C10 C11 C6 120.0 . .
C10 C11 B1 115.2(18) . .
C10 C11 C7' 84.5(8) . .
C10 C11 C10' 27.9(12) . .
B1 C11 C7' 157(2) . .
C10' C11 B1 89.0(17) . .
C10' C11 C7' 107.6(12) . .
C6' C11 C6 3.9(13) . .
C6' C11 C10 123.9(14) . .
C6' C11 B1 121(2) . .
C6' C11 C7' 41.2(8) . .
C6' C11 C10' 148.8(19) . .
C11 C10 C8' 93.9(8) . .
C11 C10 C11' 14.8(12) . .
C9 C10 C11 120.0 . .
C9 C10 C8' 34.6(8) . .
C9 C10 C11' 134.2(12) . .
C9' C10 C11 129.0(15) . .
C9' C10 C9 47.2(15) . .
C9' C10 C8' 46.2(9) . .
C9' C10 C11' 139(3) . .
C10' C10 C11 77(3) . .
C10' C10 C9 154(3) . .
C10' C10 C8' 134(3) . .
C10' C10 C9' 107(3) . .
C10' C10 C11' 66(2) . .
C11' C10 C8' 108.5(13) . .
C10 C9 C8 120.0 . .
C10 C9 C10' 8.5(11) . .
C8 C9 C10' 124.8(9) . .
C8' C9 C10 98.7(12) . .
C8' C9 C8 47.7(14) . .
C8' C9 C10' 97.2(14) . .
C9' C9 C10 48.0(17) . .
C9' C9 C8 128.9(16) . .
C9' C9 C8' 82.4(18) . .
C9' C9 C10' 39.6(10) . .
C9 C8 B1' 147.6(11) . .
C7 C8 C9 120.0 . .
C7 C8 B1' 32.7(11) . .
C7' C8 C9 98.9(9) . .
C7' C8 C7 27.3(11) . .
C7' C8 B1' 49.0(10) . .
C8' C8 C9 50.6(15) . .
C8' C8 C7 97.1(14) . .
C8' C8 C7' 69.9(14) . .
C8' C8 B1' 104.9(19) . .
C6 C7 C8' 95.1(7) . .
C6 C7 C6' 7.9(9) . .
C8 C7 C6 120.0 . .
C8 C7 C8' 34.2(8) . .
C8 C7 C6' 112.1(9) . .
C7' C7 C6 63(3) . .
C7' C7 C8 73(3) . .
C7' C7 C8' 39(2) . .
C7' C7 C6' 58(3) . .
C7' C7 B1' 115(4) . .
C6' C7 C8' 88.1(10) . .
B1' C7 C6 127(2) . .
B1' C7 C8 107(2) . .
B1' C7 C8' 113(2) . .
B1' C7 C6' 134(3) . .
O12 C3' N1 172.6(11) . .
C4' C3' O12 119.4(10) . .
C4' C3' N1 53.5(7) . .
C3 C3' O12 59.4(18) . .
C3 C3' C4' 162(3) . .
C3 C3' N1 126(2) . .
C3 C3' C4 163(4) . .
C4 C3' O12 122.8(14) . .
C4 C3' C4' 3.4(11) . .
C4 C3' N1 50.2(10) . .
O11 C2' C4' 111.9(11) . .
O11 C2' C4 104.0(10) . .
C4' C2' C4 14.7(6) . .
O13 B1 O14 113.6(18) . .
O13 B1 C11 116(2) . .
O13 B1 C10' 73.4(16) . .
O14 B1 C11 130(2) . .
O14 B1 C10' 173(2) . .
C11 B1 C10' 42.9(11) . .
C11' B1 O13 112(3) . .
C11' B1 O14 134(3) . .
C11' B1 C11 6(2) . .
C11' B1 C10' 40.1(13) . .
N1' N1 C4' 60.7(13) . .
N1' N1 C3' 110.8(15) . .
N1' N1 C4 80.0(14) . .
N1' N1 C5' 47.1(10) . .
C4' N1 C3' 50.3(6) . .
C5 N1 N1' 87.9(15) . .
C5 N1 C4' 144.0(19) . .
C5 N1 C3' 156.9(19) . .
C5 N1 C4 160(2) . .
C5 N1 C5' 42.9(13) . .
C4 N1 C4' 19.4(6) . .
C4 N1 C3' 30.9(6) . .
C5' N1 C4' 107.8(13) . .
C5' N1 C3' 157.9(15) . .
C5' N1 C4 127.1(15) . .
O11 C2 C4 114.4(11) . .
C4' C2 O11 117.2(12) . .
C4' C2 C4 19.7(7) . .
O12 C3 C4' 101.7(8) . .
O12 C3 C4 104.0(10) . .
C3' C3 O12 102(2) . .
C3' C3 C4' 14(2) . .
C3' C3 C4 12(2) . .
C4 C3 C4' 3.2(7) . .
N1' C4 C1 82.8(8) . .
N1' C4 C2' 84.7(9) . .
C4' C4 N1' 56(2) . .
C4' C4 C1 53.2(19) . .
C4' C4 C3' 170(3) . .
C4' C4 C2' 44.7(19) . .
C4' C4 N1 91(3) . .
C4' C4 C2 55(2) . .
C4' C4 C3 168(3) . .
C4' C4 C1' 68(2) . .
C3' C4 N1' 133.9(14) . .
C3' C4 C1 124.4(14) . .
C3' C4 C2' 128.5(14) . .
C3' C4 N1 99.0(13) . .
C3' C4 C2 118.9(15) . .
C3' C4 C3 5.9(12) . .
C3' C4 C1' 110.9(15) . .
C2' C4 C1 86.3(8) . .
N1 C4 N1' 35.1(7) . .
N1 C4 C1 108.6(10) . .
N1 C4 C2' 109.4(11) . .
N1 C4 C2 108.0(12) . .
N1 C4 C1' 105.6(11) . .
C2 C4 N1' 88.7(11) . .
C2 C4 C1 97.4(10) . .
C2 C4 C2' 11.4(9) . .
C2 C4 C1' 112.7(12) . .
C3 C4 N1' 133.5(11) . .
C3 C4 C1 129.6(11) . .
C3 C4 C2' 123.8(11) . .
C3 C4 N1 98.5(10) . .
C3 C4 C2 113.8(11) . .
C3 C4 C1' 116.6(12) . .
C1' C4 N1' 87.2(10) . .
C1' C4 C1 15.8(7) . .
C1' C4 C2' 101.8(11) . .
N1' C5' C6 162.0(19) . .
N1' C5' N1 50.4(11) . .
N1' C5' C6' 173(2) . .
C5 C5' N1' 91.5(17) . .
C5 C5' C6 70.8(14) . .
C5 C5' N1 43.3(12) . .
C5 C5' C6' 82.5(17) . .
C6 C5' C6' 11.7(13) . .
N1 C5' C6 112.9(15) . .
N1 C5' C6' 124.5(17) . .
C6 C7' C11 43.0(7) . .
C6 C7' C8 137(3) . .
C6 C7' C8' 131.7(14) . .
C6 C7' C6' 11.8(14) . .
C6 C7' B1' 109.8(19) . .
C8 C7' C11 110.1(14) . .
C8 C7' C8' 44.5(13) . .
C8 C7' C6' 131.8(13) . .
C8 C7' B1' 89.7(17) . .
C7 C7' C6 89(3) . .
C7 C7' C11 121(3) . .
C7 C7' C8 80(3) . .
C7 C7' C8' 124(3) . .
C7 C7' C6' 99(3) . .
C7 C7' B1' 43(3) . .
C8' C7' C11 88.8(8) . .
C8' C7' C6' 120.0 . .
C8' C7' B1' 118.4(18) . .
C6' C7' C11 31.2(8) . .
C6' C7' B1' 121.5(18) . .
B1' C7' C11 152.7(18) . .
C9 C8' C10 46.7(9) . .
C9 C8' C7 108.3(16) . .
C9 C8' C7' 113.8(15) . .
C9 C8' C9' 46.9(15) . .
C8 C8' C10 107.0(16) . .
C8 C8' C9 81.7(18) . .
C8 C8' C7 48.7(11) . .
C8 C8' C7' 65.6(18) . .
C8 C8' C9' 127.5(18) . .
C7 C8' C10 96.6(10) . .
C7' C8' C10 89.3(9) . .
C7' C8' C7 17.0(12) . .
C7' C8' C9' 120.0 . .
C9' C8' C10 32.6(9) . .
C9' C8' C7 129.1(10) . .
C10 C9' C8' 101.2(12) . .
C10 C9' C10' 27.7(15) . .
C9 C9' C10 84.8(19) . .
C9 C9' C8' 50.7(15) . .
C9 C9' C10' 112.4(16) . .
C10' C9' C8' 120.0 . .
C11 C10' C9 87.5(10) . .
C11 C10' B1 48.0(10) . .
C10 C10' C11 75(2) . .
C10 C10' C9 18(2) . .
C10 C10' B1 120(3) . .
C10 C10' C9' 46(3) . .
C10 C10' C11' 88(2) . .
C9 C10' B1 135.1(13) . .
C9' C10' C11 103.6(9) . .
C9' C10' C9 28.0(8) . .
C9' C10' B1 148.4(12) . .
C11' C10' C11 16.4(9) . .
C11' C10' C9 102.5(8) . .
C11' C10' B1 32.6(12) . .
C11' C10' C9' 120.0 . .
C10 C11' C6 96.5(11) . .
B1 C11' C6 129(2) . .
B1 C11' C10 133(3) . .
B1 C11' C10' 107(2) . .
B1 C11' C6' 128(2) . .
C10' C11' C6 119.1(8) . .
C10' C11' C10 26.2(9) . .
C10' C11' C6' 120.0 . .
C6' C11' C6 1.1(12) . .
C6' C11' C10 97.6(8) . .
C11 C6' C5 146.2(19) . .
C11 C6' C7 124.0(18) . .
C11 C6' C5' 115.6(19) . .
C11 C6' C7' 107.6(12) . .
C11 C6' C11' 12.4(12) . .
C7 C6' C5 89.1(12) . .
C5' C6' C5 30.6(7) . .
C5' C6' C7 119.0(14) . .
C7' C6' C5 106.1(15) . .
C7' C6' C7 23.3(11) . .
C7' C6' C5' 136.7(16) . .
C11' C6' C5 133.8(15) . .
C11' C6' C7 135.6(10) . .
C11' C6' C5' 103.2(16) . .
C11' C6' C7' 120.0 . .
C4' C1' O5 113.5(11) . .
C4' C1' C4 20.4(6) . .
C1 C1' O5 67(2) . .
C1 C1' C4' 96(2) . .
C1 C1' C4 115(2) . .
C4 C1' O5 113.7(11) . .
C7 B1' C8 40.7(13) . .
C7 B1' O13' 109(3) . .
C7 B1' O14' 129(3) . .
C7 B1' C7' 22.4(16) . .
O13' B1' C8 135(2) . .
O13' B1' C7' 126(2) . .
O14' B1' C8 88.5(19) . .
O14' B1' O13' 111.2(18) . .
O14' B1' C7' 121(2) . .
C7' B1' C8 41.3(11) . .

loop_
_geom_bond_atom_site_label_1
_geom_bond_atom_site_label_2
_geom_bond_distance
_geom_bond_site_symmetry_2
Mo1 O1 1.887(5) .
Mo1 O2 1.684(6) .
Mo1 O3 1.696(5) .
Mo1 O4 1.909(4) .
Mo1 O5 2.357(4) .
Mo1 O11 2.327(4) 7_665
Mo2 O4 1.904(5) .
Mo2 O5 2.348(4) .
Mo2 O6 1.664(7) .
Mo2 O7 1.667(7) .
Mo2 O8 1.923(5) .
Mo2 O12 2.329(5) 7_665
Mo3 O1 1.904(5) 7_665
Mo3 O8 1.923(5) .
Mo3 O9 1.680(7) .
Mo3 O10 1.709(7) .
Mo3 O11 2.355(5) .
Mo3 O12 2.356(5) 7_665
Mn1 O5 1.980(4) .
Mn1 O5 1.980(4) 7_665
Mn1 O11 1.996(5) .
Mn1 O11 1.996(4) 7_665
Mn1 O12 1.984(4) .
Mn1 O12 1.984(4) 7_665
O1 Mo3 1.904(5) 7_665
O5 C1 1.421(13) .
O5 C1' 1.540(16) .
O11 Mo1 2.327(4) 7_665
O11 C2' 1.441(16) .
O11 C2 1.530(16) .
O12 Mo2 2.329(5) 7_665
O12 Mo3 2.356(5) 7_665
O12 C3' 1.561(12) .
O12 C3 1.372(10) .
O13 B1 1.38(3) .
O14 B1 1.44(3) .
N1' C4' 1.416(18) .
N1' C5 1.259(14) .
N1' N1 0.960(16) .
N1' C4 1.65(2) .
N1' C5' 0.913(16) .
C4' C1 1.580(13) .
C4' C3' 1.542(14) .
C4' C2' 1.486(14) .
C4' N1 1.612(19) .
C4' C2 1.308(19) .
C4' C3 2.039(17) .
C4' C4 0.535(15) .
C4' C1' 1.427(19) .
C1 C4 1.841(18) .
C1 C1' 0.552(18) .
C5 C6 1.469(15) .
C5 N1 0.849(16) .
C5 C5' 0.843(19) .
C5 C6' 1.64(2) .
C6 C11 1.3900 .
C6 C7 1.3900 .
C6 C5' 1.511(15) .
C6 C7' 1.24(3) .
C6 C11' 1.70(3) .
C11 C10 1.3900 .
C11 B1 1.534(17) .
C11 C7' 2.01(3) .
C11 C10' 1.40(3) .
C11 C6' 1.09(3) .
C10 C9 1.3900 .
C10 C8' 1.89(2) .
C10 C9' 1.04(3) .
C10 C10' 0.67(3) .
C10 C11' 1.53(3) .
C9 C8 1.3900 .
C9 C8' 1.09(3) .
C9 C9' 1.02(3) .
C9 C10' 2.02(3) .
C8 C7 1.3900 .
C8 C7' 1.35(3) .
C8 C8' 1.04(3) .
C8 B1' 2.04(3) .
C7 C7' 0.65(3) .
C7 C8' 1.83(3) .
C7 C6' 1.62(3) .
C7 B1' 1.15(3) .
C3' N1 1.948(18) .
C3' C3 0.517(16) .
C3' C4 1.012(15) .
C2' C4 1.82(2) .
B1 C10' 2.06(3) .
B1 C11' 1.16(2) .
O13' B1' 1.43(3) .
O14' B1' 1.39(3) .
N1 C4 1.514(19) .
N1 C5' 1.235(14) .
C2 C4 1.537(15) .
C3 C4 1.513(14) .
C4 C1' 1.538(14) .
C5' C6' 1.52(2) .
C7' C8' 1.3900 .
C7' C6' 1.3900 .
C7' B1' 1.541(17) .
C8' C9' 1.3900 .
C9' C10' 1.3900 .
C10' C11' 1.3900 .
C11' C6' 1.3900 .

loop_
_geom_torsion_atom_site_label_1
_geom_torsion_atom_site_label_2
_geom_torsion_atom_site_label_3
_geom_torsion_atom_site_label_4
_geom_torsion
_geom_torsion_site_symmetry_1
_geom_torsion_site_symmetry_4
Mo1 O5 C1 C4' 124.2(8) . .
Mo1 O5 C1 C4 109.8(7) . .
Mo1 O5 C1 C1' 62(2) . .
Mo1 O5 C1' C4' 144.2(10) . .
Mo1 O5 C1' C1 -129(2) . .
Mo1 O5 C1' C4 122.0(10) . .
Mo1 O11 C2' C4' -123.4(9) 7_665 .
Mo1 O11 C2' C4 -110.4(8) 7_665 .
Mo1 O11 C2 C4' -139.6(11) 7_665 .
Mo1 O11 C2 C4 -118.0(10) 7_665 .
Mo2 O5 C1 C4' -126.9(8) . .
Mo2 O5 C1 C4 -141.3(6) . .
Mo2 O5 C1 C1' 171(2) . .
Mo2 O5 C1' C4' -98.2(11) . .
Mo2 O5 C1' C1 -12(3) . .
Mo2 O5 C1' C4 -120.5(10) . .
Mo2 O12 C3' C4' 114.3(10) 7_665 .
Mo2 O12 C3' C3 -45(3) 7_665 .
Mo2 O12 C3' C4 115.0(16) 7_665 .
Mo2 O12 C3 C4' 128.8(6) 7_665 .
Mo2 O12 C3 C3' 143(3) 7_665 .
Mo2 O12 C3 C4 131.2(8) 7_665 .
Mo3 O11 C2' C4' 126.4(10) . .
Mo3 O11 C2' C4 139.4(7) . .
Mo3 O11 C2 C4' 101.6(13) . .
Mo3 O11 C2 C4 123.3(10) . .
Mo3 O12 C3' C4' -123.1(10) 7_665 .
Mo3 O12 C3' C3 78(3) 7_665 .
Mo3 O12 C3' C4 -122.5(15) 7_665 .
Mo3 O12 C3 C4' -126.6(6) 7_665 .
Mo3 O12 C3 C3' -113(3) 7_665 .
Mo3 O12 C3 C4 -124.3(8) 7_665 .
Mn1 O5 C1 C4' -10.1(12) . .
Mn1 O5 C1 C4 -24.4(10) . .
Mn1 O5 C1 C1' -73(2) . .
Mn1 O5 C1' C4' 30.3(14) . .
Mn1 O5 C1' C1 117(2) . .
Mn1 O5 C1' C4 8.0(14) . .
Mn1 O11 C2' C4' 8.5(14) . .
Mn1 O11 C2' C4 21.6(11) . .
Mn1 O11 C2 C4' -23.6(15) . .
Mn1 O11 C2 C4 -2.0(14) . .
Mn1 O12 C3' C4' -6.7(13) . .
Mn1 O12 C3' C3 -166(3) . .
Mn1 O12 C3' C4 -6.1(18) . .
Mn1 O12 C3 C4' 2.9(11) . .
Mn1 O12 C3 C3' 17(3) . .
Mn1 O12 C3 C4 5.3(13) . .
O2 Mo1 O1 Mo3 66.6(3) . 7_665
O3 Mo1 O1 Mo3 174.1(3) . 7_665
O4 Mo1 O1 Mo3 -59.9(5) . 7_665
O5 Mo1 O1 Mo3 -94.4(3) . 7_665
O5 C1 C4 N1' 174.1(9) . .
O5 C1 C4 C4' 122(3) . .
O5 C1 C4 C3' -46.4(18) . .
O5 C1 C4 C2' 89.0(10) . .
O5 C1 C4 N1 -161.8(10) . .
O5 C1 C4 C2 86.3(11) . .
O5 C1 C4 C3 -43.1(16) . .
O5 C1 C4 C1' -80(3) . .
O5 C1 C1' C4' 113.1(10) . .
O5 C1 C1' C4 106.6(18) . .
O11 Mo1 O1 Mo3 -21.0(3) 7_665 7_665
O11 C2' C4 N1' -169.3(10) . .
O11 C2' C4 C4' -124(3) . .
O11 C2' C4 C1 -86.2(10) . .
O11 C2' C4 C3' 46(2) . .
O11 C2' C4 N1 165.4(10) . .
O11 C2' C4 C2 80(5) . .
O11 C2' C4 C3 50.3(15) . .
O11 C2' C4 C1' -83.3(12) . .
O11 C2 C4 N1' -150.9(11) . .
O11 C2 C4 C4' -103(3) . .
O11 C2 C4 C1 -68.3(13) . .
O11 C2 C4 C3' 67.8(19) . .
O11 C2 C4 C2' -82(5) . .
O11 C2 C4 N1 179.3(11) . .
O11 C2 C4 C3 71.1(15) . .
O11 C2 C4 C1' -64.4(16) . .
O12 C3' C3 C4' 91(8) . .
O12 C3' C3 C4 102(9) . .
O12 C3' C4 N1' 179.5(11) . .
O12 C3' C4 C1 63(2) . .
O12 C3' C4 C2' -53(2) . .
O12 C3' C4 N1 -177.2(12) . .
O12 C3' C4 C2 -61(2) . .
O12 C3' C4 C3 -92(9) . .
O12 C3' C4 C1' 72.2(18) . .
O12 C3 C4 N1' 176.9(12) . .
O12 C3 C4 C4' -46(13) . .
O12 C3 C4 C1 52.7(16) . .
O12 C3 C4 C3' 80(9) . .
O12 C3 C4 C2' -64.3(14) . .
O12 C3 C4 N1 175.5(10) . .
O12 C3 C4 C2 -70.5(14) . .
O12 C3 C4 C1' 63.3(14) . .
O13 B1 C11' C6 -172(3) . .
O13 B1 C11' C10 -10(5) . .
O13 B1 C11' C10' -17(3) . .
O13 B1 C11' C6' -171.8(17) . .
O14 B1 C11' C6 20(6) . .
O14 B1 C11' C10 -178(3) . .
O14 B1 C11' C10' 175(3) . .
O14 B1 C11' C6' 20(5) . .
N1' C4' C1 O5 -174.3(10) . .
N1' C4' C1 C4 -112(3) . .
N1' C4' C1 C1' -93(3) . .
N1' C4' C3' O12 178.9(10) . .
N1' C4' C3' N1 -3.7(10) . .
N1' C4' C3' C3 -100(8) . .
N1' C4' C3' C4 8(16) . .
N1' C4' C2' O11 -179.2(11) . .
N1' C4' C2' C4 121(3) . .
N1' C4' N1 C5 -33(3) . .
N1' C4' N1 C3' 174.2(15) . .
N1' C4' N1 C4 173(3) . .
N1' C4' N1 C5' -2.8(14) . .
N1' C4' C2 O11 -159.9(12) . .
N1' C4' C2 C4 113(3) . .
N1' C4' C4 C1 108(2) . .
N1' C4' C4 C2' -122(3) . .
N1' C4' C4 N1 -4.4(16) . .
N1' C4' C4 C2 -116(2) . .
N1' C4' C4 C3 -143(12) . .
N1' C4' C4 C1' 102.2(15) . .
N1' C4' C1' O5 158.3(11) . .
N1' C4' C1' C1 91(3) . .
N1' C4' C1' C4 -107(3) . .
N1' C5 C6 C11 1(3) . .
N1' C5 C6 C7 168.6(16) . .
N1' C5 C6 C5' 2.6(18) . .
N1' C5 C6 C7' -171(3) . .
N1' C5 C6 C11' 2(4) . .
N1' C5 N1 C4' 28(3) . .
N1' C5 N1 C3' 145(5) . .
N1' C5 N1 C4 53(5) . .
N1' C5 N1 C5' -16(2) . .
N1' C5 C5' C6 -177(2) . .
N1' C5 C5' N1 17(2) . .
N1' C5 C5' C6' -176(2) . .
N1' C5 C6' C11 1(7) . .
N1' C5 C6' C7 170.5(17) . .
N1' C5 C6' C5' 2.9(17) . .
N1' C5 C6' C7' -173.3(14) . .
N1' C5 C6' C11' 3(3) . .
N1' N1 C4 C4' 6(2) . .
N1' N1 C4 C1 -44.8(15) . .
N1' N1 C4 C3' -175.8(17) . .
N1' N1 C4 C2' 47.9(15) . .
N1' N1 C4 C2 59.8(16) . .
N1' N1 C4 C3 178.3(14) . .
N1' N1 C4 C1' -61.0(16) . .
N1' N1 C5' C5 -158(3) . .
N1' N1 C5' C6 -172(3) . .
N1' N1 C5' C6' -174(3) . .
N1' C4 C1' O5 148.0(11) . .
N1' C4 C1' C4' 54(2) . .
N1' C4 C1' C1 73(3) . .
C4' N1' C5 C6 176.8(18) . .
C4' N1' C5 N1 -22(2) . .
C4' N1' C5 C5' -180(3) . .
C4' N1' C5 C6' 176.7(15) . .
C4' N1' N1 C5 161.4(17) . .
C4' N1' N1 C3' -4.7(12) . .
C4' N1' N1 C4 -2.4(9) . .
C4' N1' N1 C5' 176.4(18) . .
C4' N1' C4 C1 -50(2) . .
C4' N1' C4 C3' 178(4) . .
C4' N1' C4 C2' 37(2) . .
C4' N1' C4 N1 172(3) . .
C4' N1' C4 C2 48(2) . .
C4' N1' C4 C3 170(3) . .
C4' N1' C4 C1' -65(2) . .
C4' N1' C5' C5 1(9) . .
C4' N1' C5' C6 10(14) . .
C4' N1' C5' N1 -14(7) . .
C4' C1 C4 N1' 52(3) . .
C4' C1 C4 C3' -168(4) . .
C4' C1 C4 C2' -33(2) . .
C4' C1 C4 N1 76(3) . .
C4' C1 C4 C2 -35(2) . .
C4' C1 C4 C3 -165(4) . .
C4' C1 C4 C1' 158(4) . .
C4' C1 C1' O5 -113.1(10) . .
C4' C1 C1' C4 -6.5(13) . .
C4' C3' C3 O12 -91(8) . .
C4' C3' C3 C4 11(4) . .
C4' C3' C4 N1' -171(18) . .
C4' C3' C4 C1 72(16) . .
C4' C3' C4 C2' -44(16) . .
C4' C3' C4 N1 -168(17) . .
C4' C3' C4 C2 -51(16) . .
C4' C3' C4 C3 -82(20) . .
C4' C3' C4 C1' 82(17) . .
C4' C2' C4 N1' -45(3) . .
C4' C2' C4 C1 38(3) . .
C4' C2' C4 C3' 170(4) . .
C4' C2' C4 N1 -70(3) . .
C4' C2' C4 C2 -155(6) . .
C4' C2' C4 C3 175(4) . .
C4' C2' C4 C1' 41(3) . .
C4' N1 C4 N1' -6(2) . .
C4' N1 C4 C1 -51.1(18) . .
C4' N1 C4 C3' 178(3) . .
C4' N1 C4 C2' 41.5(18) . .
C4' N1 C4 C2 53(2) . .
C4' N1 C4 C3 172(3) . .
C4' N1 C4 C1' -67(2) . .
C4' N1 C5' N1' 3.3(17) . .
C4' N1 C5' C5 -154(3) . .
C4' N1 C5' C6 -168.8(15) . .
C4' N1 C5' C6' -170.6(17) . .
C4' C2 C4 N1' -48(2) . .
C4' C2 C4 C1 34(2) . .
C4' C2 C4 C3' 171(4) . .
C4' C2 C4 C2' 21(5) . .
C4' C2 C4 N1 -78(3) . .
C4' C2 C4 C3 174(3) . .
C4' C2 C4 C1' 38(2) . .
C4' C3 C4 N1' -137(14) . .
C4' C3 C4 C1 99(13) . .
C4' C3 C4 C3' 126(17) . .
C4' C3 C4 C2' -18(12) . .
C4' C3 C4 N1 -139(13) . .
C4' C3 C4 C2 -24(12) . .
C4' C3 C4 C1' 109(13) . .
C4' C4 C1' O5 94(3) . .
C4' C4 C1' C1 19(4) . .
C1 O5 C1' C4' -86(2) . .
C1 O5 C1' C4 -109(3) . .
C1 C4' C3' O12 67.8(14) . .
C1 C4' C3' N1 -114.8(11) . .
C1 C4' C3' C3 149(8) . .
C1 C4' C3' C4 -103(17) . .
C1 C4' C2' O11 -70.8(14) . .
C1 C4' C2' C4 -131(3) . .
C1 C4' N1 N1' -68.9(16) . .
C1 C4' N1 C5 -102(3) . .
C1 C4' N1 C3' 105.3(13) . .
C1 C4' N1 C4 104(2) . .
C1 C4' N1 C5' -71.7(16) . .
C1 C4' C2 O11 -42(2) . .
C1 C4' C2 C4 -129(3) . .
C1 C4' C4 N1' -108(2) . .
C1 C4' C4 C2' 130(3) . .
C1 C4' C4 N1 -112.9(15) . .
C1 C4' C4 C2 136(3) . .
C1 C4' C4 C3 108(12) . .
C1 C4' C4 C1' -6.3(12) . .
C1 C4' C1' O5 68(2) . .
C1 C4' C1' C4 163(3) . .
C1 C4 C1' O5 75(3) . .
C1 C4 C1' C4' -19(4) . .
C5 N1' C4' C1 137.6(15) . .
C5 N1' C4' C3' 21(2) . .
C5 N1' C4' C2' -108.1(17) . .
C5 N1' C4' N1 14.8(14) . .
C5 N1' C4' C2 -91.0(19) . .
C5 N1' C4' C3 16.0(19) . .
C5 N1' C4' C4 22(3) . .
C5 N1' C4' C1' 116.8(17) . .
C5 N1' N1 C4' -161.4(17) . .
C5 N1' N1 C3' -166(2) . .
C5 N1' N1 C4 -163.9(19) . .
C5 N1' N1 C5' 15(2) . .
C5 N1' C4 C4' -161(3) . .
C5 N1' C4 C1 149.0(13) . .
C5 N1' C4 C3' 17(2) . .
C5 N1' C4 C2' -124.1(13) . .
C5 N1' C4 N1 11.2(14) . .
C5 N1' C4 C2 -113.4(14) . .
C5 N1' C4 C3 9(2) . .
C5 N1' C4 C1' 133.8(14) . .
C5 N1' C5' C6 9(6) . .
C5 N1' C5' N1 -15(2) . .
C5 C6 C11 C10 167(3) . .
C5 C6 C11 B1 -13(3) . .
C5 C6 C11 C7' -173(4) . .
C5 C6 C11 C10' -176(4) . .
C5 C6 C11 C6' -4(37) . .
C5 C6 C7 C8 -169.9(19) . .
C5 C6 C7 C7' 143(4) . .
C5 C6 C7 C8' 165(2) . .
C5 C6 C7 C6' -167(14) . .
C5 C6 C7 B1' 41(3) . .
C5 C6 C5' N1' -10(7) . .
C5 C6 C5' N1 10.3(17) . .
C5 C6 C5' C6' -177(10) . .
C5 C6 C7' C11 174(3) . .
C5 C6 C7' C8 -121(3) . .
C5 C6 C7' C7 -47(5) . .
C5 C6 C7' C8' 175.5(14) . .
C5 C6 C7' C6' 171(14) . .
C5 C6 C7' B1' -9(4) . .
C5 C6 C11' C10 170.3(18) . .
C5 C6 C11' B1 -23(6) . .
C5 C6 C11' C10' -175.5(14) . .
C5 C6 C11' C6' -29(84) . .
C5 N1 C4 N1' -54(5) . .
C5 N1 C4 C4' -48(6) . .
C5 N1 C4 C1 -99(6) . .
C5 N1 C4 C3' 130(6) . .
C5 N1 C4 C2' -6(6) . .
C5 N1 C4 C2 6(6) . .
C5 N1 C4 C3 124(6) . .
C5 N1 C4 C1' -115(6) . .
C5 N1 C5' N1' 158(3) . .
C5 N1 C5' C6 -14(2) . .
C5 N1 C5' C6' -16(3) . .
C5 C5' C6' C11 179(4) . .
C5 C5' C6' C7 -14(3) . .
C5 C5' C6' C7' 5(3) . .
C5 C5' C6' C11' -179.6(19) . .
C6 C5 N1 N1' 70(8) . .
C6 C5 N1 C4' 98(8) . .
C6 C5 N1 C3' -145(5) . .
C6 C5 N1 C4 122(8) . .
C6 C5 N1 C5' 53(7) . .
C6 C5 C5' N1' 177(2) . .
C6 C5 C5' N1 -166(2) . .
C6 C5 C5' C6' 1(2) . .
C6 C5 C6' C11 -178(17) . .
C6 C5 C6' C7 -9(10) . .
C6 C5 C6' C5' -177(12) . .
C6 C5 C6' C7' 7(11) . .
C6 C5 C6' C11' -176(12) . .
C6 C11 C10 C9 0.0 . .
C6 C11 C10 C8' 24.1(8) . .
C6 C11 C10 C9' 57.2(19) . .
C6 C11 C10 C10' 158(3) . .
C6 C11 C10 C11' -165(8) . .
C6 C11 B1 O13 -178.4(19) . .
C6 C11 B1 O14 6(4) . .
C6 C11 B1 C10' -170(3) . .
C6 C11 B1 C11' 129(16) . .
C6 C11 C10' C10 -34(5) . .
C6 C11 C10' C9 -21(4) . .
C6 C11 C10' B1 166(4) . .
C6 C11 C10' C9' 2(4) . .
C6 C11 C10' C11' -177(10) . .
C6 C11 C6' C5 175(43) . .
C6 C11 C6' C7 8(35) . .
C6 C11 C6' C5' 174(40) . .
C6 C11 C6' C7' -10(37) . .
C6 C11 C6' C11' 168(28) . .
C6 C7 C7' C11 30.7(15) . .
C6 C7 C7' C8 138.3(19) . .
C6 C7 C7' C8' 143(4) . .
C6 C7 C7' C6' 7.2(16) . .
C6 C7 C7' B1' -121(3) . .
C6 C7 C8' C10 32.6(10) . .
C6 C7 C8' C9 79.0(16) . .
C6 C7 C8' C8 139.6(10) . .
C6 C7 C8' C7' -33(4) . .
C6 C7 C8' C9' 30.3(18) . .
C6 C7 C6' C5 11(12) . .
C6 C7 C6' C11 -176(17) . .
C6 C7 C6' C5' 18(11) . .
C6 C7 C6' C7' -126(12) . .
C6 C7 C6' C11' 178(15) . .
C6 C7 B1' C8 152(2) . .
C6 C7 B1' O13' -69(3) . .
C6 C7 B1' O14' 151(3) . .
C6 C7 B1' C7' 74(4) . .
C6 C5' C6' C5 3(9) . .
C6 C5' C6' C11 -178(13) . .
C6 C5' C6' C7 -11(7) . .
C6 C5' C6' C7' 8(8) . .
C6 C5' C6' C11' -177(10) . .
C6 C7' C8' C10 10(3) . .
C6 C7' C8' C9 51(4) . .
C6 C7' C8' C8 120(4) . .
C6 C7' C8' C7 126(6) . .
C6 C7' C8' C9' -1(3) . .
C6 C7' C6' C5 -7(10) . .
C6 C7' C6' C11 176(14) . .
C6 C7' C6' C7 38(9) . .
C6 C7' C6' C5' -10(9) . .
C6 C7' C6' C11' 176(12) . .
C6 C7' B1' C8 -141(3) . .
C6 C7' B1' C7 -66(4) . .
C6 C7' B1' O13' -21(4) . .
C6 C7' B1' O14' 176(3) . .
C6 C11' C6' C5 150(88) . .
C6 C11' C6' C11 -35(77) . .
C6 C11' C6' C7 -11(84) . .
C6 C11' C6' C5' 150(88) . .
C6 C11' C6' C7' -34(86) . .
C11 C6 C7 C8 0.0 . .
C11 C6 C7 C7' -47(3) . .
C11 C6 C7 C8' -24.9(8) . .
C11 C6 C7 C6' 3(13) . .
C11 C6 C7 B1' -149(3) . .
C11 C6 C5' N1' 169(7) . .
C11 C6 C5' C5 178(2) . .
C11 C6 C5' N1 -171.2(14) . .
C11 C6 C5' C6' 1(9) . .
C11 C6 C7' C8 66(3) . .
C11 C6 C7' C7 140(2) . .
C11 C6 C7' C8' 2(3) . .
C11 C6 C7' C6' -3(11) . .
C11 C6 C7' B1' 177.9(18) . .
C11 C6 C11' C10 -17(9) . .
C11 C6 C11' B1 150(13) . .
C11 C6 C11' C10' -3(9) . .
C11 C6 C11' C6' 144(79) . .
C11 C10 C9 C8 0.0 . .
C11 C10 C9 C8' 45.7(14) . .
C11 C10 C9 C9' 117(2) . .
C11 C10 C9 C10' 126(7) . .
C11 C10 C8' C9 -141.6(11) . .
C11 C10 C8' C8 -81.4(18) . .
C11 C10 C8' C7 -32.6(10) . .
C11 C10 C8' C7' -17.2(13) . .
C11 C10 C8' C9' 144(2) . .
C11 C10 C9' C9 -97.3(19) . .
C11 C10 C9' C8' -49(2) . .
C11 C10 C9' C10' 87(4) . .
C11 C10 C10' C9 -134(6) . .
C11 C10 C10' B1 17(2) . .
C11 C10 C10' C9' -127.3(19) . .
C11 C10 C10' C11' 9.7(15) . .
C11 C10 C11' C6 11(6) . .
C11 C10 C11' B1 -155(10) . .
C11 C10 C11' C10' -140(6) . .
C11 C10 C11' C6' 10(7) . .
C11 B1 C11' C6 -42(13) . .
C11 B1 C11' C10 120(18) . .
C11 B1 C11' C10' 113(16) . .
C11 B1 C11' C6' -42(14) . .
C11 C7' C8' C10 11.8(9) . .
C11 C7' C8' C9 52.7(19) . .
C11 C7' C8' C8 120.8(19) . .
C11 C7' C8' C7 127(4) . .
C11 C7' C8' C9' 0.2(13) . .
C11 C7' C6' C5 177(4) . .
C11 C7' C6' C7 -138(5) . .
C11 C7' C6' C5' 174(5) . .
C11 C7' C6' C11' 0(3) . .
C11 C7' B1' C8 -138(5) . .
C11 C7' B1' C7 -63(5) . .
C11 C7' B1' O13' -18(6) . .
C11 C7' B1' O14' 179(4) . .
C11 C10' C11' C6 2(5) . .
C11 C10' C11' C10 35(5) . .
C11 C10' C11' B1 -156(9) . .
C11 C10' C11' C6' 1(7) . .
C10 C11 B1 O13 2(3) . .
C10 C11 B1 O14 -173(2) . .
C10 C11 B1 C10' 10.0(14) . .
C10 C11 B1 C11' -50(15) . .
C10 C11 C10' C9 13(2) . .
C10 C11 C10' B1 -160(3) . .
C10 C11 C10' C9' 36(2) . .
C10 C11 C10' C11' -143(6) . .
C10 C11 C6' C5 166(3) . .
C10 C11 C6' C7 -1(6) . .
C10 C11 C6' C5' 164.7(11) . .
C10 C11 C6' C7' -20(4) . .
C10 C11 C6' C11' 159(14) . .
C10 C9 C8 C7 0.0 . .
C10 C9 C8 C7' 18.6(14) . .
C10 C9 C8 C8' 73.2(16) . .
C10 C9 C8 B1' 25(2) . .
C10 C9 C8' C8 -123.0(10) . .
C10 C9 C8' C7 -81.6(13) . .
C10 C9 C8' C7' -64.3(17) . .
C10 C9 C8' C9' 45.3(15) . .
C10 C9 C9' C8' -109.1(14) . .
C10 C9 C9' C10' 2.1(13) . .
C10 C8' C9' C9 74(2) . .
C10 C8' C9' C10' -21.9(18) . .
C10 C9' C10' C11 -52(3) . .
C10 C9' C10' C9 5(3) . .
C10 C9' C10' B1 -75(4) . .
C10 C9' C10' C11' -52(3) . .
C10 C10' C11' C6 -34(3) . .
C10 C10' C11' B1 169(4) . .
C10 C10' C11' C6' -34(2) . .
C10 C11' C6' C5 169(3) . .
C10 C11' C6' C11 -16(11) . .
C10 C11' C6' C7 8(2) . .
C10 C11' C6' C5' 169(3) . .
C10 C11' C6' C7' -14.5(12) . .
C9 C10 C8' C8 60.2(16) . .
C9 C10 C8' C7 109.0(16) . .
C9 C10 C8' C7' 124.4(19) . .
C9 C10 C8' C9' -74(2) . .
C9 C10 C9' C8' 48.3(14) . .
C9 C10 C9' C10' -176(3) . .
C9 C10 C10' C11 134(6) . .
C9 C10 C10' B1 151(5) . .
C9 C10 C10' C9' 7(4) . .
C9 C10 C10' C11' 144(7) . .
C9 C10 C11' C6 -8(4) . .
C9 C10 C11' B1 -174(3) . .
C9 C10 C11' C10' -159(5) . .
C9 C10 C11' C6' -8(3) . .
C9 C8 C7 C6 0.0 . .
C9 C8 C7 C7' 43(3) . .
C9 C8 C7 C8' 48.2(13) . .
C9 C8 C7 C6' -0.4(19) . .
C9 C8 C7 B1' 155(2) . .
C9 C8 C7' C6 -65(3) . .
C9 C8 C7' C11 -23.9(17) . .
C9 C8 C7' C7 -143(2) . .
C9 C8 C7' C8' 42.2(13) . .
C9 C8 C7' C6' -51(2) . .
C9 C8 C7' B1' 175.2(15) . .
C9 C8 C8' C10 -39.6(8) . .
C9 C8 C8' C7 -123.3(10) . .
C9 C8 C8' C7' -120.9(11) . .
C9 C8 C8' C9' -10.8(14) . .
C9 C8' C9' C10 -74(2) . .
C9 C8' C9' C10' -95.6(19) . .
C9 C9' C10' C11 -57(2) . .
C9 C9' C10' C10 -5(3) . .
C9 C9' C10' B1 -80(3) . .
C9 C9' C10' C11' -56.5(15) . .
C9 C10' C11' C6 -23(2) . .
C9 C10' C11' C10 11(2) . .
C9 C10' C11' B1 179(3) . .
C9 C10' C11' C6' -23.6(8) . .
C8 C9 C8' C10 123.0(10) . .
C8 C9 C8' C7 41.4(9) . .
C8 C9 C8' C7' 58.6(18) . .
C8 C9 C8' C9' 168.3(13) . .
C8 C9 C9' C10 98(2) . .
C8 C9 C9' C8' -11.1(15) . .
C8 C9 C9' C10' 100(2) . .
C8 C7 C7' C6 -138.3(19) . .
C8 C7 C7' C11 -108(3) . .
C8 C7 C7' C8' 4(2) . .
C8 C7 C7' C6' -131.1(13) . .
C8 C7 C7' B1' 101(3) . .
C8 C7 C8' C10 -106.9(16) . .
C8 C7 C8' C9 -60.5(15) . .
C8 C7 C8' C7' -172(4) . .
C8 C7 C8' C9' -109(2) . .
C8 C7 C6' C5 -171.5(10) . .
C8 C7 C6' C11 1(5) . .
C8 C7 C6' C5' -164.4(13) . .
C8 C7 C6' C7' 51(2) . .
C8 C7 C6' C11' -5(3) . .
C8 C7 B1' O13' 138.5(19) . .
C8 C7 B1' O14' -2(4) . .
C8 C7 B1' C7' -78(3) . .
C8 C7' C8' C10 -109.1(17) . .
C8 C7' C8' C9 -68.1(18) . .
C8 C7' C8' C7 6(3) . .
C8 C7' C8' C9' -120.7(18) . .
C8 C7' C6' C5 -129(2) . .
C8 C7' C6' C11 54(3) . .
C8 C7' C6' C7 -84(3) . .
C8 C7' C6' C5' -132(3) . .
C8 C7' C6' C11' 54.0(17) . .
C8 C7' B1' C7 75(4) . .
C8 C7' B1' O13' 120(3) . .
C8 C7' B1' O14' -43(3) . .
C8 C8' C9' C10 -59(3) . .
C8 C8' C9' C9 14.7(18) . .
C8 C8' C9' C10' -81(2) . .
C7 C6 C11 C10 0.0 . .
C7 C6 C11 B1 -180(2) . .
C7 C6 C11 C7' 20.3(16) . .
C7 C6 C11 C10' 17(3) . .
C7 C6 C11 C6' -171(39) . .
C7 C6 C5' N1' -30(9) . .
C7 C6 C5' C5 -20(3) . .
C7 C6 C5' N1 -10(3) . .
C7 C6 C5' C6' 163(11) . .
C7 C6 C7' C11 -140(2) . .
C7 C6 C7' C8 -74(4) . .
C7 C6 C7' C8' -138(5) . .
C7 C6 C7' C6' -143(9) . .
C7 C6 C7' B1' 38(2) . .
C7 C6 C11' C10 7(4) . .
C7 C6 C11' B1 174(2) . .
C7 C6 C11' C10' 21(4) . .
C7 C6 C11' C6' 168(88) . .
C7 C8 C7' C6 78(4) . .
C7 C8 C7' C11 119(4) . .
C7 C8 C7' C8' -175(3) . .
C7 C8 C7' C6' 93(4) . .
C7 C8 C7' B1' -42(2) . .
C7 C8 C8' C10 83.7(14) . .
C7 C8 C8' C9 123.3(10) . .
C7 C8 C8' C7' 2.4(11) . .
C7 C8 C8' C9' 112.6(19) . .
C7 C7' C8' C10 -115(4) . .
C7 C7' C8' C9 -74(4) . .
C7 C7' C8' C8 -6(3) . .
C7 C7' C8' C9' -127(4) . .
C7 C7' C6' C5 -45(3) . .
C7 C7' C6' C11 138(5) . .
C7 C7' C6' C5' -48(3) . .
C7 C7' C6' C11' 138(3) . .
C7 C7' B1' C8 -75(4) . .
C7 C7' B1' O13' 44(4) . .
C7 C7' B1' O14' -118(5) . .
C7 C8' C9' C10 4(2) . .
C7 C8' C9' C9 78(2) . .
C7 C8' C9' C10' -17.5(17) . .
C3' O12 C3 C4' -14(2) . .
C3' O12 C3 C4 -12(2) . .
C3' C4' C1 O5 -55.8(13) . .
C3' C4' C1 C4 7(2) . .
C3' C4' C1 C1' 25(3) . .
C3' C4' C2' O11 54.2(15) . .
C3' C4' C2' C4 -6(2) . .
C3' C4' N1 N1' -174.2(15) . .
C3' C4' N1 C5 153(3) . .
C3' C4' N1 C4 -1.4(19) . .
C3' C4' N1 C5' -177.0(14) . .
C3' C4' C2 O11 81.3(14) . .
C3' C4' C2 C4 -5(2) . .
C3' C4' C4 N1' 172(16) . .
C3' C4' C4 C1 -79(17) . .
C3' C4' C4 C2' 50(18) . .
C3' C4' C4 N1 168(17) . .
C3' C4' C4 C2 56(17) . .
C3' C4' C4 C3 29(10) . .
C3' C4' C4 C1' -86(17) . .
C3' C4' C1' O5 -88.7(12) . .
C3' C4' C1' C1 -156(3) . .
C3' C4' C1' C4 6(2) . .
C3' N1 C4 N1' 175.8(17) . .
C3' N1 C4 C4' -178(3) . .
C3' N1 C4 C1 131.0(17) . .
C3' N1 C4 C2' -136.4(17) . .
C3' N1 C4 C2 -124.4(17) . .
C3' N1 C4 C3 -5.9(12) . .
C3' N1 C4 C1' 114.8(17) . .
C3' N1 C5' N1' -3(4) . .
C3' N1 C5' C5 -161(4) . .
C3' N1 C5' C6 -175(3) . .
C3' N1 C5' C6' -177(3) . .
C3' C3 C4 N1' 97(9) . .
C3' C3 C4 C4' -126(17) . .
C3' C3 C4 C1 -27(9) . .
C3' C3 C4 C2' -144(9) . .
C3' C3 C4 N1 95(9) . .
C3' C3 C4 C2 -151(9) . .
C3' C3 C4 C1' -17(9) . .
C3' C4 C1' O5 -75.5(17) . .
C3' C4 C1' C4' -169(3) . .
C3' C4 C1' C1 -150(3) . .
C2' O11 C2 C4' 98(4) . .
C2' O11 C2 C4 120(4) . .
C2' C4' C1 O5 72.9(14) . .
C2' C4' C1 C4 135(3) . .
C2' C4' C1 C1' 154(3) . .
C2' C4' C3' O12 -57.0(16) . .
C2' C4' C3' N1 120.4(13) . .
C2' C4' C3' C3 24(8) . .
C2' C4' C3' C4 132(17) . .
C2' C4' N1 N1' 73.1(17) . .
C2' C4' N1 C5 40(4) . .
C2' C4' N1 C3' -112.7(14) . .
C2' C4' N1 C4 -114(3) . .
C2' C4' N1 C5' 70.3(18) . .
C2' C4' C2 O11 -75(4) . .
C2' C4' C2 C4 -162(5) . .
C2' C4' C4 N1' 122(3) . .
C2' C4' C4 C1 -130(3) . .
C2' C4' C4 N1 117(2) . .
C2' C4' C4 C2 5.8(15) . .
C2' C4' C4 C3 -22(14) . .
C2' C4' C4 C1' -136(2) . .
C2' C4' C1' O5 36(2) . .
C2' C4' C1' C1 -31(3) . .
C2' C4' C1' C4 131(3) . .
C2' C4 C1' O5 64.0(14) . .
C2' C4 C1' C4' -30(2) . .
C2' C4 C1' C1 -11(3) . .
B1 C11 C10 C9 180(2) . .
B1 C11 C10 C8' -156(2) . .
B1 C11 C10 C9' -123(3) . .
B1 C11 C10 C10' -22(3) . .
B1 C11 C10 C11' 15(6) . .
B1 C11 C10' C10 160(3) . .
B1 C11 C10' C9 173.0(16) . .
B1 C11 C10' C9' -163.8(14) . .
B1 C11 C10' C11' 17(6) . .
B1 C11 C6' C5 -13(8) . .
B1 C11 C6' C7 180(2) . .
B1 C11 C6' C5' -14(5) . .
B1 C11 C6' C7' 161(2) . .
B1 C11 C6' C11' -20(9) . .
B1 C10' C11' C6 158(4) . .
B1 C10' C11' C10 -169(4) . .
B1 C10' C11' C6' 157(3) . .
B1 C11' C6' C5 -24(3) . .
B1 C11' C6' C11 151(14) . .
B1 C11' C6' C7 174(4) . .
B1 C11' C6' C5' -24(3) . .
B1 C11' C6' C7' 152(3) . .
N1 N1' C4' C1 122.7(14) . .
N1 N1' C4' C3' 6.1(16) . .
N1 N1' C4' C2' -122.9(15) . .
N1 N1' C4' C2 -105.9(16) . .
N1 N1' C4' C3 1.2(15) . .
N1 N1' C4' C4 7(3) . .
N1 N1' C4' C1' 102.0(15) . .
N1 N1' C5 C6 -161(3) . .
N1 N1' C5 C5' -158(3) . .
N1 N1' C5 C6' -161(3) . .
N1 N1' C4 C4' -172(3) . .
N1 N1' C4 C1 137.7(14) . .
N1 N1' C4 C3' 6(2) . .
N1 N1' C4 C2' -135.4(14) . .
N1 N1' C4 C2 -124.7(15) . .
N1 N1' C4 C3 -2.3(19) . .
N1 N1' C4 C1' 122.5(15) . .
N1 N1' C5' C5 15(2) . .
N1 N1' C5' C6 24(8) . .
N1 C4' C1 O5 -140.2(11) . .
N1 C4' C1 C4 -78(3) . .
N1 C4' C1 C1' -59(3) . .
N1 C4' C3' O12 -177.4(12) . .
N1 C4' C3' C3 -97(8) . .
N1 C4' C3' C4 12(16) . .
N1 C4' C2' O11 144.5(12) . .
N1 C4' C2' C4 85(3) . .
N1 C4' C2 O11 161.3(11) . .
N1 C4' C2 C4 75(3) . .
N1 C4' C4 N1' 4.4(16) . .
N1 C4' C4 C1 112.9(15) . .
N1 C4' C4 C2' -117(2) . .
N1 C4' C4 C2 -111.6(15) . .
N1 C4' C4 C3 -139(13) . .
N1 C4' C4 C1' 106.6(11) . .
N1 C4' C1' O5 -164.7(11) . .
N1 C4' C1' C1 128(3) . .
N1 C4' C1' C4 -70(2) . .
N1 C5 C6 C11 -58(8) . .
N1 C5 C6 C7 110(7) . .
N1 C5 C6 C5' -56(7) . .
N1 C5 C6 C7' 131(7) . .
N1 C5 C6 C11' -56(9) . .
N1 C5 C5' N1' -17(2) . .
N1 C5 C5' C6 166(2) . .
N1 C5 C5' C6' 167(2) . .
N1 C5 C6' C11 -37(10) . .
N1 C5 C6' C7 132(6) . .
N1 C5 C6' C5' -36(5) . .
N1 C5 C6' C7' 148(5) . .
N1 C5 C6' C11' -35(7) . .
N1 C3' C3 O12 -174.4(16) . .
N1 C3' C3 C4' -83(8) . .
N1 C3' C3 C4 -72(9) . .
N1 C3' C4 N1' -3.4(13) . .
N1 C3' C4 C1 -119.9(17) . .
N1 C3' C4 C2' 123.7(19) . .
N1 C3' C4 C2 116.4(17) . .
N1 C3' C4 C3 86(9) . .
N1 C3' C4 C1' -110.6(15) . .
N1 C4 C1' O5 178.2(11) . .
N1 C4 C1' C4' 84(3) . .
N1 C4 C1' C1 103(3) . .
N1 C5' C6' C5 11.1(18) . .
N1 C5' C6' C11 -170(3) . .
N1 C5' C6' C7 -3(4) . .
N1 C5' C6' C7' 17(3) . .
N1 C5' C6' C11' -168.5(17) . .
C2 O11 C2' C4' -57(3) . .
C2 O11 C2' C4 -44(3) . .
C2 C4' C1 O5 63.4(17) . .
C2 C4' C1 C4 126(3) . .
C2 C4' C1 C1' 144(3) . .
C2 C4' C3' O12 -64.2(15) . .
C2 C4' C3' N1 113.2(12) . .
C2 C4' C3' C3 17(8) . .
C2 C4' C3' C4 125(17) . .
C2 C4' C2' O11 80(4) . .
C2 C4' C2' C4 20(5) . .
C2 C4' N1 N1' 89.4(17) . .
C2 C4' N1 C5 57(4) . .
C2 C4' N1 C3' -96.4(14) . .
C2 C4' N1 C4 -98(2) . .
C2 C4' N1 C5' 86.6(17) . .
C2 C4' C4 N1' 116(2) . .
C2 C4' C4 C1 -136(3) . .
C2 C4' C4 C2' -5.8(15) . .
C2 C4' C4 N1 111.6(15) . .
C2 C4' C4 C3 -27(14) . .
C2 C4' C4 C1' -141.9(19) . .
C2 C4' C1' O5 20(3) . .
C2 C4' C1' C1 -47(4) . .
C2 C4' C1' C4 115(3) . .
C2 C4 C1' O5 60.5(16) . .
C2 C4 C1' C4' -33(2) . .
C2 C4 C1' C1 -14(3) . .
C3 O12 C3' C4' 159(4) . .
C3 O12 C3' C4 160(4) . .
C3 C4' C1 O5 -53.2(13) . .
C3 C4' C1 C4 9(2) . .
C3 C4' C1 C1' 28(3) . .
C3 C4' C3' O12 -81(8) . .
C3 C4' C3' N1 97(8) . .
C3 C4' C3' C4 108(19) . .
C3 C4' C2' O11 56.2(14) . .
C3 C4' C2' C4 -4(3) . .
C3 C4' N1 N1' -178.9(14) . .
C3 C4' N1 C5 148(3) . .
C3 C4' N1 C3' -4.6(8) . .
C3 C4' N1 C4 -6.1(19) . .
C3 C4' N1 C5' 178.4(13) . .
C3 C4' C2 O11 82.6(13) . .
C3 C4' C2 C4 -4(2) . .
C3 C4' C4 N1' 143(12) . .
C3 C4' C4 C1 -108(12) . .
C3 C4' C4 C2' 22(14) . .
C3 C4' C4 N1 139(13) . .
C3 C4' C4 C2 27(14) . .
C3 C4' C4 C1' -114(13) . .
C3 C4' C1' O5 -86.9(11) . .
C3 C4' C1' C1 -155(3) . .
C3 C4' C1' C4 8(2) . .
C3 C3' C4 N1' -89(9) . .
C3 C3' C4 C1 155(9) . .
C3 C3' C4 C2' 38(10) . .
C3 C3' C4 N1 -86(9) . .
C3 C3' C4 C2 31(10) . .
C3 C3' C4 C1' 164(9) . .
C3 C4 C1' O5 -73.7(15) . .
C3 C4 C1' C4' -168(3) . .
C3 C4 C1' C1 -149(3) . .
C4 N1' C4' C1 116(2) . .
C4 N1' C4' C3' -1.0(18) . .
C4 N1' C4' C2' -130(3) . .
C4 N1' C4' N1 -7(3) . .
C4 N1' C4' C2 -113(3) . .
C4 N1' C4' C3 -5.8(19) . .
C4 N1' C4' C1' 95(2) . .
C4 N1' C5 C6 -176.2(18) . .
C4 N1' C5 N1 -15.2(18) . .
C4 N1' C5 C5' -173(2) . .
C4 N1' C5 C6' -176.3(15) . .
C4 N1' N1 C4' 2.4(9) . .
C4 N1' N1 C5 163.9(19) . .
C4 N1' N1 C3' -2.3(9) . .
C4 N1' N1 C5' 178.8(16) . .
C4 N1' C5' C5 13(4) . .
C4 N1' C5' C6 22(10) . .
C4 N1' C5' N1 -2(3) . .
C4 C4' C1 O5 -63(3) . .
C4 C4' C1 C1' 18(4) . .
C4 C4' C3' O12 171(17) . .
C4 C4' C3' N1 -12(16) . .
C4 C4' C3' C3 -108(19) . .
C4 C4' C2' O11 60(3) . .
C4 C4' N1 N1' -173(3) . .
C4 C4' N1 C5 154(4) . .
C4 C4' N1 C3' 1.4(19) . .
C4 C4' N1 C5' -176(2) . .
C4 C4' C2 O11 87(3) . .
C4 C4' C1' O5 -95(3) . .
C4 C4' C1' C1 -163(3) . .
C4 C1 C1' O5 -106.6(18) . .
C4 C1 C1' C4' 6.5(13) . .
C4 C3' C3 O12 -102(9) . .
C4 C3' C3 C4' -11(4) . .
C4 N1 C5' N1' 1(2) . .
C4 N1 C5' C5 -156(3) . .
C4 N1 C5' C6 -170.6(16) . .
C4 N1 C5' C6' -172.4(17) . .
C5' N1' C4' C1 137(8) . .
C5' N1' C4' C3' 20(8) . .
C5' N1' C4' C2' -109(8) . .
C5' N1' C4' N1 14(7) . .
C5' N1' C4' C2 -92(8) . .
C5' N1' C4' C3 15(8) . .
C5' N1' C4' C4 21(8) . .
C5' N1' C4' C1' 116(8) . .
C5' N1' C5 C6 -3(2) . .
C5' N1' C5 N1 158(3) . .
C5' N1' C5 C6' -4(2) . .
C5' N1' N1 C4' -176.4(18) . .
C5' N1' N1 C5 -15(2) . .
C5' N1' N1 C3' 178.9(15) . .
C5' N1' N1 C4 -178.8(16) . .
C5' N1' C4 C4' -170(4) . .
C5' N1' C4 C1 140(3) . .
C5' N1' C4 C3' 8(4) . .
C5' N1' C4 C2' -133(3) . .
C5' N1' C4 N1 2(3) . .
C5' N1' C4 C2 -123(3) . .
C5' N1' C4 C3 0(4) . .
C5' N1' C4 C1' 125(3) . .
C5' C5 C6 C11 -2(3) . .
C5' C5 C6 C7 166(2) . .
C5' C5 C6 C7' -173(4) . .
C5' C5 C6 C11' 0(3) . .
C5' C5 N1 N1' 16(2) . .
C5' C5 N1 C4' 44(4) . .
C5' C5 N1 C3' 161(4) . .
C5' C5 N1 C4 69(6) . .
C5' C5 C6' C11 -1(6) . .
C5' C5 C6' C7 168(3) . .
C5' C5 C6' C7' -176(2) . .
C5' C5 C6' C11' 1(3) . .
C5' C6 C11 C10 165.6(19) . .
C5' C6 C11 B1 -14(2) . .
C5' C6 C11 C7' -174(3) . .
C5' C6 C11 C10' -177(4) . .
C5' C6 C11 C6' -5(37) . .
C5' C6 C7 C8 -159(3) . .
C5' C6 C7 C7' 154(5) . .
C5' C6 C7 C8' 177(3) . .
C5' C6 C7 C6' -156(15) . .
C5' C6 C7 B1' 52(3) . .
C5' C6 C7' C11 163(9) . .
C5' C6 C7' C8 -131(7) . .
C5' C6 C7' C7 -57(10) . .
C5' C6 C7' C8' 165(6) . .
C5' C6 C7' C6' 160(19) . .
C5' C6 C7' B1' -19(9) . .
C5' C6 C11' C10 170.0(15) . .
C5' C6 C11' B1 -23(4) . .
C5' C6 C11' C10' -175.7(12) . .
C5' C6 C11' C6' -29(86) . .
C5' N1 C4 N1' -1.1(15) . .
C5' N1 C4 C4' 5(3) . .
C5' N1 C4 C1 -46(2) . .
C5' N1 C4 C3' -176.8(18) . .
C5' N1 C4 C2' 47(2) . .
C5' N1 C4 C2 59(2) . .
C5' N1 C4 C3 177.2(16) . .
C5' N1 C4 C1' -62(2) . .
C7' C6 C11 C10 -20.3(16) . .
C7' C6 C11 B1 160(3) . .
C7' C6 C11 C10' -3(3) . .
C7' C6 C11 C6' 169(40) . .
C7' C6 C7 C8 47(3) . .
C7' C6 C7 C8' 22(2) . .
C7' C6 C7 C6' 50(11) . .
C7' C6 C7 B1' -102(4) . .
C7' C6 C5' N1' 5(14) . .
C7' C6 C5' C5 15(8) . .
C7' C6 C5' N1 26(9) . .
C7' C6 C5' C6' -162(17) . .
C7' C6 C11' C10 -16(4) . .
C7' C6 C11' B1 151(3) . .
C7' C6 C11' C10' -1(4) . .
C7' C6 C11' C6' 145(89) . .
C7' C11 C10 C9 -12.2(10) . .
C7' C11 C10 C8' 11.8(9) . .
C7' C11 C10 C9' 45(2) . .
C7' C11 C10 C10' 146(4) . .
C7' C11 C10 C11' -177(8) . .
C7' C11 B1 O13 -146(5) . .
C7' C11 B1 O14 39(7) . .
C7' C11 B1 C10' -138(6) . .
C7' C11 B1 C11' 162(19) . .
C7' C11 C10' C10 -36(4) . .
C7' C11 C10' C9 -22.8(19) . .
C7' C11 C10' B1 164(3) . .
C7' C11 C10' C9' 0(2) . .
C7' C11 C10' C11' -179(8) . .
C7' C11 C6' C5 -175(7) . .
C7' C11 C6' C7 18(2) . .
C7' C11 C6' C5' -175(4) . .
C7' C11 C6' C11' 179(10) . .
C7' C8 C7 C6 -43(3) . .
C7' C8 C7 C8' 5(2) . .
C7' C8 C7 C6' -44(2) . .
C7' C8 C7 B1' 112(4) . .
C7' C8 C8' C10 81.3(13) . .
C7' C8 C8' C9 120.9(11) . .
C7' C8 C8' C7 -2.4(11) . .
C7' C8 C8' C9' 110.1(14) . .
C7' C7 C8' C10 65(4) . .
C7' C7 C8' C9 112(4) . .
C7' C7 C8' C8 172(4) . .
C7' C7 C8' C9' 63(4) . .
C7' C7 C6' C5 137(2) . .
C7' C7 C6' C11 -50(6) . .
C7' C7 C6' C5' 145(2) . .
C7' C7 C6' C11' -56(4) . .
C7' C7 B1' C8 78(3) . .
C7' C7 B1' O13' -143(4) . .
C7' C7 B1' O14' 77(5) . .
C7' C8' C9' C10 21.9(18) . .
C7' C8' C9' C9 95.6(19) . .
C7' C8' C9' C10' 0.0 . .
C8' C10 C9 C8 -45.7(14) . .
C8' C10 C9 C9' 71(2) . .
C8' C10 C9 C10' 81(7) . .
C8' C10 C9' C9 -48.3(14) . .
C8' C10 C9' C10' 136(3) . .
C8' C10 C10' C11 83(3) . .
C8' C10 C10' C9 -51(5) . .
C8' C10 C10' B1 100(4) . .
C8' C10 C10' C9' -44(3) . .
C8' C10 C10' C11' 93(4) . .
C8' C10 C11' C6 20(3) . .
C8' C10 C11' B1 -146(3) . .
C8' C10 C11' C10' -131(3) . .
C8' C10 C11' C6' 19.7(15) . .
C8' C9 C8 C7 -73.2(16) . .
C8' C9 C8 C7' -54.6(15) . .
C8' C9 C8 B1' -48(3) . .
C8' C9 C9' C10 109.1(14) . .
C8' C9 C9' C10' 111.2(13) . .
C8' C8 C7 C6 -48.2(13) . .
C8' C8 C7 C7' -5(2) . .
C8' C8 C7 C6' -49(2) . .
C8' C8 C7 B1' 107(3) . .
C8' C8 C7' C6 -107(3) . .
C8' C8 C7' C11 -66.1(18) . .
C8' C8 C7' C7 175(3) . .
C8' C8 C7' C6' -92.8(19) . .
C8' C8 C7' B1' 133.0(18) . .
C8' C7 C7' C6 -143(4) . .
C8' C7 C7' C11 -112(4) . .
C8' C7 C7' C8 -4(2) . .
C8' C7 C7' C6' -136(3) . .
C8' C7 C7' B1' 96(4) . .
C8' C7 C6' C5 163.5(13) . .
C8' C7 C6' C11 -24(4) . .
C8' C7 C6' C5' 170.6(19) . .
C8' C7 C6' C7' 26(2) . .
C8' C7 C6' C11' -30(3) . .
C8' C7 B1' C8 35.8(11) . .
C8' C7 B1' O13' 174.3(18) . .
C8' C7 B1' O14' 34(4) . .
C8' C7 B1' C7' -43(3) . .
C8' C7' C6' C5 177.2(18) . .
C8' C7' C6' C11 0(3) . .
C8' C7' C6' C7 -138(3) . .
C8' C7' C6' C5' 174(3) . .
C8' C7' C6' C11' 0.0 . .
C8' C7' B1' C8 35.6(14) . .
C8' C7' B1' C7 111(4) . .
C8' C7' B1' O13' 155(2) . .
C8' C7' B1' O14' -7(3) . .
C8' C9' C10' C11 0(2) . .
C8' C9' C10' C10 52(3) . .
C8' C9' C10' C9 56.5(15) . .
C8' C9' C10' B1 -23(3) . .
C8' C9' C10' C11' 0.0 . .
C9' C10 C9 C8 -117(2) . .
C9' C10 C9 C8' -71(2) . .
C9' C10 C9 C10' 9(6) . .
C9' C10 C8' C9 74(2) . .
C9' C10 C8' C8 135(2) . .
C9' C10 C8' C7 -176.6(19) . .
C9' C10 C8' C7' -161.1(15) . .
C9' C10 C10' C11 127.3(19) . .
C9' C10 C10' C9 -7(4) . .
C9' C10 C10' B1 144.1(18) . .
C9' C10 C10' C11' 137(2) . .
C9' C10 C11' C6 63(4) . .
C9' C10 C11' B1 -103(4) . .
C9' C10 C11' C10' -88(4) . .
C9' C10 C11' C6' 63(3) . .
C9' C9 C8 C7 -58(2) . .
C9' C9 C8 C7' -40(2) . .
C9' C9 C8 C8' 15.0(19) . .
C9' C9 C8 B1' -33(3) . .
C9' C9 C8' C10 -45.3(15) . .
C9' C9 C8' C8 -168.3(13) . .
C9' C9 C8' C7 -126.9(12) . .
C9' C9 C8' C7' -109.6(13) . .
C9' C10' C11' C6 1(2) . .
C9' C10' C11' C10 34(2) . .
C9' C10' C11' B1 -157(3) . .
C9' C10' C11' C6' 0.0 . .
C10' C11 C10 C9 -158(3) . .
C10' C11 C10 C8' -134(3) . .
C10' C11 C10 C9' -101(4) . .
C10' C11 C10 C11' 37(6) . .
C10' C11 B1 O13 -8(3) . .
C10' C11 B1 O14 177(3) . .
C10' C11 B1 C11' -60(15) . .
C10' C11 C6' C5 -176(3) . .
C10' C11 C6' C7 17(10) . .
C10' C11 C6' C5' -177(5) . .
C10' C11 C6' C7' -1(9) . .
C10' C11 C6' C11' 178(19) . .
C10' C10 C9 C8 -126(7) . .
C10' C10 C9 C8' -81(7) . .
C10' C10 C9 C9' -9(6) . .
C10' C10 C8' C9 142(4) . .
C10' C10 C8' C8 -157(4) . .
C10' C10 C8' C7 -109(4) . .
C10' C10 C8' C7' -93(4) . .
C10' C10 C8' C9' 68(4) . .
C10' C10 C9' C9 176(3) . .
C10' C10 C9' C8' -136(3) . .
C10' C10 C11' C6 151(2) . .
C10' C10 C11' B1 -15(6) . .
C10' C10 C11' C6' 151(2) . .
C10' C9 C8 C7 -8.4(14) . .
C10' C9 C8 C7' 10(2) . .
C10' C9 C8 C8' 64.8(18) . .
C10' C9 C8 B1' 17(3) . .
C10' C9 C8' C10 -8.5(11) . .
C10' C9 C8' C8 -131.5(12) . .
C10' C9 C8' C7 -90.1(12) . .
C10' C9 C8' C7' -72.8(14) . .
C10' C9 C8' C9' 36.8(7) . .
C10' C9 C9' C10 -2.1(13) . .
C10' C9 C9' C8' -111.2(13) . .
C10' B1 C11' C6 -155(4) . .
C10' B1 C11' C10 7(3) . .
C10' B1 C11' C6' -155(3) . .
C10' C11' C6' C5 -176(2) . .
C10' C11' C6' C11 -1(11) . .
C10' C11' C6' C7 22(2) . .
C10' C11' C6' C5' -176(2) . .
C10' C11' C6' C7' 0.0 . .
C11' C6 C11 C10 159(11) . .
C11' C6 C11 B1 -21(9) . .
C11' C6 C11 C7' 179(100) . .
C11' C6 C11 C10' 176(13) . .
C11' C6 C11 C6' -13(30) . .
C11' C6 C7 C8 -4(2) . .
C11' C6 C7 C7' -52(3) . .
C11' C6 C7 C8' -29(3) . .
C11' C6 C7 C6' -1(11) . .
C11' C6 C7 B1' -154(4) . .
C11' C6 C5' N1' 170(7) . .
C11' C6 C5' C5 180(3) . .
C11' C6 C5' N1 -170.0(19) . .
C11' C6 C5' C6' 2(8) . .
C11' C6 C7' C11 0(2) . .
C11' C6 C7' C8 65(4) . .
C11' C6 C7' C7 140(2) . .
C11' C6 C7' C8' 2(5) . .
C11' C6 C7' C6' -3(9) . .
C11' C6 C7' B1' 178(2) . .
C11' C10 C9 C8 5(3) . .
C11' C10 C9 C8' 51(3) . .
C11' C10 C9 C9' 122(4) . .
C11' C10 C9 C10' 132(9) . .
C11' C10 C8' C9 -144(2) . .
C11' C10 C8' C8 -84(2) . .
C11' C10 C8' C7 -35(2) . .
C11' C10 C8' C7' -19.5(15) . .
C11' C10 C8' C9' 142(3) . .
C11' C10 C9' C9 -112(3) . .
C11' C10 C9' C8' -64(3) . .
C11' C10 C9' C10' 72(4) . .
C11' C10 C10' C11 -9.7(15) . .
C11' C10 C10' C9 -144(7) . .
C11' C10 C10' B1 7(3) . .
C11' C10 C10' C9' -137(2) . .
C6' C5 C6 C11 1(10) . .
C6' C5 C6 C7 169(12) . .
C6' C5 C6 C5' 3(11) . .
C6' C5 C6 C7' -170(14) . .
C6' C5 C6 C11' 3(9) . .
C6' C5 N1 N1' 49(6) . .
C6' C5 N1 C4' 77(7) . .
C6' C5 N1 C3' -166(3) . .
C6' C5 N1 C4 101(7) . .
C6' C5 N1 C5' 33(5) . .
C6' C5 C5' N1' 176(2) . .
C6' C5 C5' C6 -1(2) . .
C6' C5 C5' N1 -167(2) . .
C6' C11 C10 C9 1(3) . .
C6' C11 C10 C8' 25(3) . .
C6' C11 C10 C9' 58(4) . .
C6' C11 C10 C10' 159(6) . .
C6' C11 C10 C11' -164(11) . .
C6' C11 B1 O13 -179(4) . .
C6' C11 B1 O14 6(5) . .
C6' C11 B1 C10' -171(5) . .
C6' C11 B1 C11' 129(18) . .
C6' C11 C10' C10 -35(9) . .
C6' C11 C10' C9 -22(8) . .
C6' C11 C10' B1 165(8) . .
C6' C11 C10' C9' 1(8) . .
C6' C11 C10' C11' -178(14) . .
C6' C7 C7' C6 -7.2(16) . .
C6' C7 C7' C11 24(2) . .
C6' C7 C7' C8 131.1(13) . .
C6' C7 C7' C8' 136(3) . .
C6' C7 C7' B1' -128(3) . .
C6' C7 C8' C10 29.0(18) . .
C6' C7 C8' C9 75(2) . .
C6' C7 C8' C8 136(2) . .
C6' C7 C8' C7' -36(3) . .
C6' C7 C8' C9' 27(2) . .
C6' C7 B1' C8 147(4) . .
C6' C7 B1' O13' -74(4) . .
C6' C7 B1' O14' 145(3) . .
C6' C7 B1' C7' 69(4) . .
C6' C7' C8' C10 11.6(10) . .
C6' C7' C8' C9 52.6(15) . .
C6' C7' C8' C8 120.7(18) . .
C6' C7' C8' C7 127(4) . .
C6' C7' C8' C9' 0.0 . .
C6' C7' B1' C8 -141(2) . .
C6' C7' B1' C7 -66(4) . .
C6' C7' B1' O13' -21(4) . .
C6' C7' B1' O14' 176(2) . .
C1' O5 C1 C4' 63(2) . .
C1' O5 C1 C4 48(2) . .
C1' C4' C1 O5 -81(3) . .
C1' C4' C1 C4 -18(4) . .
C1' C4' C3' O12 76.3(13) . .
C1' C4' C3' N1 -106.3(11) . .
C1' C4' C3' C3 157(8) . .
C1' C4' C3' C4 -94(17) . .
C1' C4' C2' O11 -59.7(19) . .
C1' C4' C2' C4 -119(4) . .
C1' C4' N1 N1' -87.1(16) . .
C1' C4' N1 C5 -120(3) . .
C1' C4' N1 C3' 87.2(12) . .
C1' C4' N1 C4 86(2) . .
C1' C4' N1 C5' -89.8(15) . .
C1' C4' C2 O11 -24(3) . .
C1' C4' C2 C4 -111(4) . .
C1' C4' C4 N1' -102.2(15) . .
C1' C4' C4 C1 6.3(12) . .
C1' C4' C4 C2' 136(2) . .
C1' C4' C4 N1 -106.6(11) . .
C1' C4' C4 C2 141.9(19) . .
C1' C4' C4 C3 114(13) . .
C1' C1 C4 N1' -106(3) . .
C1' C1 C4 C4' -158(4) . .
C1' C1 C4 C3' 34(3) . .
C1' C1 C4 C2' 169(3) . .
C1' C1 C4 N1 -82(3) . .
C1' C1 C4 C2 167(3) . .
C1' C1 C4 C3 37(3) . .
B1' C8 C7 C6 -155(2) . .
B1' C8 C7 C7' -112(4) . .
B1' C8 C7 C8' -107(3) . .
B1' C8 C7 C6' -155(3) . .
B1' C8 C7' C6 119(3) . .
B1' C8 C7' C11 161(2) . .
B1' C8 C7' C7 42(2) . .
B1' C8 C7' C8' -133.0(18) . .
B1' C8 C7' C6' 134(2) . .
B1' C8 C8' C10 116.0(15) . .
B1' C8 C8' C9 155.7(12) . .
B1' C8 C8' C7 32.3(13) . .
B1' C8 C8' C7' 34.8(12) . .
B1' C8 C8' C9' 144.9(16) . .
B1' C7 C7' C6 121(3) . .
B1' C7 C7' C11 152(3) . .
B1' C7 C7' C8 -101(3) . .
B1' C7 C7' C8' -96(4) . .
B1' C7 C7' C6' 128(3) . .
B1' C7 C8' C10 167(2) . .
B1' C7 C8' C9 -146(3) . .
B1' C7 C8' C8 -86(3) . .
B1' C7 C8' C7' 102(5) . .
B1' C7 C8' C9' 165(2) . .
B1' C7 C6' C5 42(4) . .
B1' C7 C6' C11 -145(4) . .
B1' C7 C6' C5' 50(5) . .
B1' C7 C6' C7' -95(5) . .
B1' C7 C6' C11' -151(3) . .
B1' C7' C8' C10 -165(2) . .
B1' C7' C8' C9 -124(2) . .
B1' C7' C8' C8 -56(2) . .
B1' C7' C8' C7 -50(3) . .
B1' C7' C8' C9' -177(2) . .
B1' C7' C6' C5 -6(2) . .
B1' C7' C6' C11 177(4) . .
B1' C7' C6' C7 39(3) . .
B1' C7' C6' C5' -9(3) . .
B1' C7' C6' C11' 177(2) . .

loop_
_smtbx_masks_void_nr
_smtbx_masks_void_average_x
_smtbx_masks_void_average_y
_smtbx_masks_void_average_z
_smtbx_masks_void_volume
_smtbx_masks_void_count_electrons
1 -0.776 -0.725 -0.415 6475.1 1655.5
